data_4034219
loop_
_publ_author_name
'Jin, Ying-Ying'
'Fang, Qi'

_publ_section_title
;
 Indole-Fused Acridone: Synthesis, Structures, Proton Transfer, and
 Hole-Transport Properties.
;
_journal_issue 7
_journal_name_full 'The Journal of organic chemistry'
_journal_page_first 3832
_journal_page_last 3842
_journal_paper_doi 10.1021/acs.joc.8b02939
_journal_volume 84
_journal_year 2019
_chemical_formula_sum 'C20 H14 N2 O'
_chemical_formula_weight 298.33
_space_group_crystal_system triclinic
_space_group_IT_number 2
_space_group_name_Hall '-P 1'
_space_group_name_H-M_alt 'P -1'
_atom_sites_solution_hydrogens mixed
_atom_sites_solution_primary direct
_atom_sites_solution_secondary difmap
_audit_creation_method SHELXL-2014/7
_cell_angle_alpha 76.7700(10)
_cell_angle_beta 76.1270(10)
_cell_angle_gamma 89.6810(10)
_cell_formula_units_Z 16
_cell_length_a 15.5365(7)
_cell_length_b 15.5527(7)
_cell_length_c 25.5575(11)
_cell_measurement_reflns_used 9258
_cell_measurement_temperature 296(2)
_cell_measurement_theta_max 26.63
_cell_measurement_theta_min 2.39
_cell_volume 5828.4(4)
_computing_cell_refinement 'Bruker SAINT'
_computing_data_collection 'Bruker APEX2'
_computing_data_reduction 'Bruker SAINT'
_computing_molecular_graphics 'Bruker SHELXTL'
_computing_publication_material 'Bruker SHELXTL'
_computing_structure_refinement 'SHELXL-2014/7 (Sheldrick, 2014)'
_computing_structure_solution 'SHELXS-97 (Sheldrick 2008)'
_diffrn_ambient_temperature 296(2)
_diffrn_detector_area_resol_mean 8.3
_diffrn_measured_fraction_theta_full 1.000
_diffrn_measured_fraction_theta_max 0.982
_diffrn_measurement_device_type 'Bruker APEX-II CCD'
_diffrn_measurement_method '\w scans'
_diffrn_radiation_type MoK\a
_diffrn_radiation_wavelength 0.71073
_diffrn_reflns_av_R_equivalents 0.0908
_diffrn_reflns_av_unetI/netI 0.0765
_diffrn_reflns_Laue_measured_fraction_full 1.000
_diffrn_reflns_Laue_measured_fraction_max 0.982
_diffrn_reflns_limit_h_max 20
_diffrn_reflns_limit_h_min -20
_diffrn_reflns_limit_k_max 20
_diffrn_reflns_limit_k_min -20
_diffrn_reflns_limit_l_max 34
_diffrn_reflns_limit_l_min -34
_diffrn_reflns_number 108818
_diffrn_reflns_point_group_measured_fraction_full 1.000
_diffrn_reflns_point_group_measured_fraction_max 0.982
_diffrn_reflns_theta_full 25.242
_diffrn_reflns_theta_max 28.467
_diffrn_reflns_theta_min 0.844
_exptl_absorpt_coefficient_mu 0.085
_exptl_absorpt_correction_T_max 0.991
_exptl_absorpt_correction_T_min 0.942
_exptl_absorpt_correction_type multi-scan
_exptl_absorpt_process_details 'APEX2 Software Suite (Bruker, 2005)'
_exptl_crystal_colour yellow
_exptl_crystal_density_diffrn 1.360
_exptl_crystal_description plate
_exptl_crystal_F_000 2496
_exptl_crystal_size_max 0.714
_exptl_crystal_size_mid 0.557
_exptl_crystal_size_min 0.106
_refine_diff_density_max 0.200
_refine_diff_density_min -0.160
_refine_diff_density_rms 0.034
_refine_ls_extinction_coef 0.00208(11)
_refine_ls_extinction_expression Fc^*^=kFc[1+0.001xFc^2^\l^3^/sin(2\q)]^-1/4^
_refine_ls_extinction_method 'SHELXL-2014/7 (Sheldrick 2014'
_refine_ls_goodness_of_fit_ref 0.846
_refine_ls_hydrogen_treatment mixed
_refine_ls_matrix_type full
_refine_ls_number_parameters 2014
_refine_ls_number_reflns 28907
_refine_ls_number_restraints 5
_refine_ls_restrained_S_all 0.847
_refine_ls_R_factor_all 0.1111
_refine_ls_R_factor_gt 0.0435
_refine_ls_shift/su_max 0.001
_refine_ls_shift/su_mean 0.000
_refine_ls_structure_factor_coef Fsqd
_refine_ls_weighting_details 'w=1/[\s^2^(Fo^2^)+(0.0494P)^2^] where P=(Fo^2^+2Fc^2^)/3'
_refine_ls_weighting_scheme calc
_refine_ls_wR_factor_gt 0.0984
_refine_ls_wR_factor_ref 0.1176
_reflns_Friedel_coverage 0.000
_reflns_number_gt 13127
_reflns_number_total 28907
_reflns_threshold_expression 'I > 2\s(I)'
_cod_data_source_file jo8b02939_si_003.cif
_cod_data_source_block 17fq18raw
_cod_depositor_comments
;

2020-07-21
Z value and formula fixed to values more according to usual
chemical conventions.                 miguel
;
_cod_original_formula_sum 'C160 H112 N16 O8'
_cod_original_formula_weight 2386.65
_cod_original_formula_units_Z 2
_cod_database_code 4034219
_shelx_shelxl_version_number 2014/7
_shelx_space_group_comment
; 
The symmetry employed for this shelxl refinement is uniquely defined 
by the following loop, which should always be used as a source of 
symmetry information in preference to the above space-group names. 
They are only intended as comments. 
;
_shelx_estimated_absorpt_t_min 0.942
_shelx_estimated_absorpt_t_max 0.991
_exptl_absorpt_special_details
; 
Scan width 0.5\% , Crystal to detector distance 5.960 cm, 
exposure time 14 s, about 25 hours for data collection,  without scale. 
The 6 omiga-run take the following 2theta, initial-omiga, phi values 
and the following sweep-ranges, respectively.
-18.6, -219.601,-105.0, 223.0 (positively run)
-27.0,  -28.0,     0.0, 186.0 (negatively run)
-29.0,  146.0,    72.0, 186.0 (positively run)
-29.0,  -28.0,   144.0, 186.0 (negatively run)
-29.0,  146.0,   216.0, 186.0 (positively run)
-30.0,  -28.0,   288.0, 200.0 (negatively run)
;

loop_
_space_group_symop_operation_xyz
'x, y, z'
'-x, -y, -z'

loop_
_atom_site_label
_atom_site_type_symbol
_atom_site_fract_x
_atom_site_fract_y
_atom_site_fract_z
_atom_site_U_iso_or_equiv
_atom_site_adp_type
_atom_site_occupancy
_atom_site_site_symmetry_order
_atom_site_calc_flag
_atom_site_refinement_flags_posn
_atom_site_refinement_flags_adp
O1 O 0.29704(6) 0.05095(7) 0.05813(4) 0.0671(3) Uani 1 1 d . .
O7 O 0.80652(6) 0.40822(7) 1.04187(4) 0.0645(3) Uani 1 1 d . .
O3 O 0.34036(7) 0.19220(6) 0.44609(4) 0.0658(3) Uani 1 1 d . .
O6 O 0.16750(7) 0.79650(6) 0.54743(4) 0.0664(3) Uani 1 1 d . .
O4 O 0.31094(7) 0.30610(6) 0.53204(4) 0.0631(3) Uani 1 1 d . .
O2 O 0.18894(6) 0.08609(7) -0.03575(4) 0.0613(3) Uani 1 1 d . .
O5 O 0.19233(7) 0.68572(6) 0.45906(4) 0.0639(3) Uani 1 1 d . .
N2 N 0.54705(8) 0.03901(8) 0.08477(6) 0.0564(3) Uani 1 1 d . .
N1 N 0.36595(8) 0.15735(8) -0.04595(5) 0.0508(3) Uani 1 1 d . .
N14 N 1.06281(7) 0.38945(7) 1.05791(5) 0.0545(3) Uani 1 1 d . .
N13 N 0.86246(8) 0.37469(8) 0.93772(5) 0.0518(3) Uani 1 1 d . .
N5 N 0.37090(8) 0.12774(8) 0.54922(5) 0.0498(3) Uani 1 1 d . .
N6 N 0.35688(7) -0.05837(7) 0.41968(5) 0.0529(3) Uani 1 1 d . .
N11 N 0.13035(8) 0.86688(9) 0.44707(5) 0.0535(3) Uani 1 1 d . .
N12 N 0.14710(8) 1.04121(8) 0.58255(6) 0.0609(4) Uani 1 1 d . .
N16 N 0.45370(7) 0.46130(8) 0.91530(5) 0.0516(3) Uani 1 1 d . .
N15 N 0.62468(8) 0.34112(8) 1.05179(5) 0.0493(3) Uani 1 1 d . .
N8 N 0.31825(9) 0.55647(8) 0.55741(6) 0.0577(3) Uani 1 1 d . .
N7 N 0.42534(8) 0.36509(9) 0.42918(5) 0.0513(3) Uani 1 1 d . .
N4 N -0.05971(7) 0.10672(7) -0.06464(5) 0.0514(3) Uani 1 1 d . .
N3 N 0.12223(8) 0.12442(8) 0.06597(5) 0.0512(3) Uani 1 1 d . .
N9 N 0.07937(8) 0.62752(8) 0.56290(5) 0.0501(3) Uani 1 1 d . .
N10 N 0.18698(8) 0.43300(7) 0.43667(5) 0.0506(3) Uani 1 1 d . .
C37 C 0.42036(14) -0.11325(13) 0.21273(8) 0.0772(5) Uani 1 1 d . .
C38 C 0.49004(14) -0.06568(12) 0.17371(8) 0.0697(5) Uani 1 1 d . .
C39 C 0.47731(10) -0.01052(10) 0.12444(7) 0.0537(4) Uani 1 1 d . .
C21 C 0.53433(9) 0.09111(10) 0.03587(6) 0.0513(4) Uani 1 1 d . .
C22 C 0.60589(10) 0.14187(12) -0.00411(8) 0.0638(5) Uani 1 1 d . .
C23 C 0.59451(10) 0.19402(12) -0.05268(8) 0.0634(5) Uani 1 1 d . .
C24 C 0.51183(9) 0.19735(9) -0.06472(6) 0.0514(4) Uani 1 1 d . .
C25 C 0.47767(10) 0.24234(10) -0.11074(6) 0.0544(4) Uani 1 1 d . .
C26 C 0.51366(13) 0.30195(12) -0.16133(7) 0.0687(5) Uani 1 1 d . .
C27 C 0.46060(14) 0.33020(13) -0.19701(8) 0.0776(5) Uani 1 1 d . .
C28 C 0.37184(14) 0.30067(12) -0.18378(8) 0.0742(5) Uani 1 1 d . .
C32 C 0.44890(8) 0.09322(9) 0.02535(6) 0.0457(3) Uani 1 1 d . .
C31 C 0.44052(9) 0.14598(9) -0.02568(6) 0.0465(3) Uani 1 1 d . .
C30 C 0.38718(10) 0.21476(9) -0.09762(6) 0.0510(4) Uani 1 1 d . .
C29 C 0.33335(12) 0.24296(11) -0.13387(7) 0.0626(4) Uani 1 1 d . .
C33 C 0.37358(9) 0.04642(9) 0.06573(6) 0.0490(4) Uani 1 1 d . .
C34 C 0.39082(9) -0.00708(9) 0.11658(6) 0.0508(4) Uani 1 1 d . .
C35 C 0.32067(12) -0.05655(11) 0.15756(7) 0.0649(4) Uani 1 1 d . .
C36 C 0.33506(14) -0.10903(13) 0.20518(8) 0.0775(5) Uani 1 1 d . .
C40 C 0.63597(10) 0.03951(12) 0.09519(7) 0.0855(6) Uani 1 1 d . .
H40A H 0.6767 0.0161 0.0679 0.128 Uiso 1 1 calc R U
H40B H 0.6340 0.0037 0.1315 0.128 Uiso 1 1 calc DR U
H40C H 0.6553 0.0991 0.0930 0.128 Uiso 1 1 calc R U
C147 C 0.93614(16) 0.30234(13) 0.78926(8) 0.0823(6) Uani 1 1 d . .
C146 C 0.99494(14) 0.30752(11) 0.82036(8) 0.0726(5) Uani 1 1 d . .
C145 C 0.96601(10) 0.33344(9) 0.87033(6) 0.0563(4) Uani 1 1 d . .
C144 C 1.00695(10) 0.34470(9) 0.91306(6) 0.0524(4) Uani 1 1 d . .
C151 C 0.94075(9) 0.36942(8) 0.95406(6) 0.0472(4) Uani 1 1 d . .
C152 C 0.95586(8) 0.38404(8) 1.00360(6) 0.0455(3) Uani 1 1 d . .
C141 C 1.04361(9) 0.37558(8) 1.01008(6) 0.0495(4) Uani 1 1 d . .
C159 C 0.99731(9) 0.40872(9) 1.10029(6) 0.0515(4) Uani 1 1 d . .
C158 C 1.01633(13) 0.42331(11) 1.14869(8) 0.0680(5) Uani 1 1 d . .
C157 C 0.95119(14) 0.43959(13) 1.19058(9) 0.0788(5) Uani 1 1 d . .
C148 C 0.84810(16) 0.32335(12) 0.80579(8) 0.0775(5) Uani 1 1 d . .
C149 C 0.81692(13) 0.34950(11) 0.85488(7) 0.0639(4) Uani 1 1 d . .
C150 C 0.87653(10) 0.35376(9) 0.88673(6) 0.0526(4) Uani 1 1 d . .
C160 C 1.15396(10) 0.38037(12) 1.06429(7) 0.0844(6) Uani 1 1 d . .
H16A H 1.1915 0.4282 1.0386 0.127 Uiso 1 1 calc R U
H16B H 1.1750 0.3251 1.0569 0.127 Uiso 1 1 calc R U
H16C H 1.1550 0.3818 1.1015 0.127 Uiso 1 1 calc DR U
C156 C 0.86353(14) 0.44222(13) 1.18729(8) 0.0797(6) Uani 1 1 d . .
C155 C 0.84329(11) 0.43007(11) 1.14033(7) 0.0645(5) Uani 1 1 d . .
C154 C 0.90868(9) 0.41355(9) 1.09613(6) 0.0489(4) Uani 1 1 d . .
C153 C 0.88489(9) 0.40246(9) 1.04649(6) 0.0479(4) Uani 1 1 d . .
C142 C 1.11078(10) 0.35274(10) 0.96815(8) 0.0628(5) Uani 1 1 d . .
C143 C 1.09241(11) 0.33732(10) 0.92138(8) 0.0646(5) Uani 1 1 d . .
C68 C 0.40404(12) 0.12520(15) 0.68814(8) 0.0783(5) Uani 1 1 d . .
C69 C 0.38558(11) 0.16249(12) 0.63785(7) 0.0639(4) Uani 1 1 d . .
C70 C 0.38825(9) 0.10809(10) 0.60121(6) 0.0520(4) Uani 1 1 d . .
C71 C 0.37747(8) 0.05240(9) 0.52930(6) 0.0445(3) Uani 1 1 d . .
C72 C 0.36403(8) 0.04181(8) 0.47864(6) 0.0435(3) Uani 1 1 d . .
C73 C 0.34451(9) 0.11569(9) 0.43835(6) 0.0471(3) Uani 1 1 d . .
C74 C 0.33086(9) 0.09646(9) 0.38795(6) 0.0478(4) Uani 1 1 d . .
C75 C 0.31033(11) 0.16450(11) 0.34718(7) 0.0603(4) Uani 1 1 d . .
C76 C 0.29611(12) 0.14899(13) 0.29964(7) 0.0694(5) Uani 1 1 d . .
C77 C 0.30209(12) 0.06395(13) 0.29139(8) 0.0719(5) Uani 1 1 d . .
C61 C 0.37180(8) -0.04353(9) 0.46836(6) 0.0467(3) Uani 1 1 d . .
C62 C 0.39521(10) -0.11329(10) 0.50775(7) 0.0572(4) Uani 1 1 d . .
C63 C 0.40960(10) -0.10010(10) 0.55601(7) 0.0593(4) Uani 1 1 d . .
C64 C 0.40053(9) -0.01717(9) 0.56839(6) 0.0497(4) Uani 1 1 d . .
C65 C 0.40788(9) 0.01845(10) 0.61440(6) 0.0533(4) Uani 1 1 d . .
C66 C 0.42749(11) -0.01619(13) 0.66539(7) 0.0689(5) Uani 1 1 d . .
C67 C 0.42509(13) 0.03728(15) 0.70137(8) 0.0825(6) Uani 1 1 d . .
C80 C 0.36355(12) -0.14814(9) 0.41056(7) 0.0788(5) Uani 1 1 d . .
H80A H 0.3479 -0.1490 0.3765 0.118 Uiso 1 1 calc DR U
H80B H 0.3238 -0.1882 0.4408 0.118 Uiso 1 1 calc R U
H80C H 0.4233 -0.1660 0.4084 0.118 Uiso 1 1 calc R U
C79 C 0.33659(9) 0.01019(9) 0.37993(6) 0.0494(4) Uani 1 1 d . .
C78 C 0.32188(11) -0.00377(12) 0.33008(7) 0.0639(5) Uani 1 1 d . .
C137 C 0.20354(13) 0.90971(16) 0.70787(9) 0.0853(6) Uani 1 1 d . .
C138 C 0.18297(12) 0.98007(15) 0.67121(9) 0.0745(5) Uani 1 1 d . .
C139 C 0.16788(9) 0.97056(10) 0.62060(7) 0.0580(4) Uani 1 1 d . .
C134 C 0.17396(9) 0.88609(10) 0.60977(6) 0.0530(4) Uani 1 1 d . .
C133 C 0.16103(9) 0.87116(9) 0.55808(6) 0.0509(4) Uani 1 1 d . .
C132 C 0.13965(9) 0.94677(9) 0.52018(6) 0.0490(4) Uani 1 1 d . .
C131 C 0.12468(9) 0.93992(9) 0.46916(6) 0.0496(4) Uani 1 1 d . .
C130 C 0.11139(9) 0.89009(10) 0.39580(7) 0.0562(4) Uani 1 1 d . .
C129 C 0.11267(11) 0.83864(12) 0.35761(8) 0.0674(5) Uani 1 1 d . .
C128 C 0.09269(13) 0.88012(16) 0.30829(8) 0.0820(6) Uani 1 1 d . .
C136 C 0.21015(13) 0.82623(14) 0.69720(8) 0.0793(5) Uani 1 1 d . .
C135 C 0.19539(11) 0.81531(12) 0.64867(7) 0.0668(5) Uani 1 1 d . .
C140 C 0.14024(12) 1.12971(10) 0.59421(8) 0.0875(6) Uani 1 1 d . .
H14A H 0.0804 1.1476 0.5972 0.131 Uiso 1 1 calc R U
H14B H 0.1796 1.1712 0.5646 0.131 Uiso 1 1 calc R U
H14C H 0.1563 1.1281 0.6284 0.131 Uiso 1 1 calc DR U
C121 C 0.13142(9) 1.03058(9) 0.53310(7) 0.0540(4) Uani 1 1 d . .
C122 C 0.10737(10) 1.10224(10) 0.49554(9) 0.0664(5) Uani 1 1 d . .
C123 C 0.09192(10) 1.09287(10) 0.44670(8) 0.0667(5) Uani 1 1 d . .
C124 C 0.10047(9) 1.01167(9) 0.43215(7) 0.0562(4) Uani 1 1 d . .
C127 C 0.07228(13) 0.96852(16) 0.29730(9) 0.0860(6) Uani 1 1 d . .
C126 C 0.07085(11) 1.01817(14) 0.33506(8) 0.0748(5) Uani 1 1 d . .
C125 C 0.09165(9) 0.97983(10) 0.38517(7) 0.0597(4) Uani 1 1 d . .
C177 C 0.58906(13) 0.60764(12) 0.78784(8) 0.0708(5) Uani 1 1 d . .
C178 C 0.51772(11) 0.56039(10) 0.82504(7) 0.0636(4) Uani 1 1 d . .
H178 H 0.4630 0.5619 0.8162 0.076 Uiso 1 1 calc R U
C179 C 0.52562(9) 0.50934(9) 0.87661(6) 0.0487(4) Uani 1 1 d . .
C161 C 0.46333(9) 0.40752(9) 0.96463(6) 0.0465(4) Uani 1 1 d . .
C162 C 0.39099(10) 0.35433(10) 1.00191(7) 0.0560(4) Uani 1 1 d . .
C163 C 0.39924(10) 0.30170(11) 1.05122(7) 0.0566(4) Uani 1 1 d . .
C164 C 0.47976(9) 0.30000(9) 1.06630(6) 0.0474(4) Uani 1 1 d . .
C165 C 0.51001(10) 0.25531(9) 1.11381(6) 0.0521(4) Uani 1 1 d . .
C166 C 0.47064(12) 0.19680(11) 1.16404(7) 0.0643(4) Uani 1 1 d . .
C167 C 0.52006(14) 0.16878(12) 1.20209(8) 0.0734(5) Uani 1 1 d . .
C180 C 0.36512(10) 0.46666(11) 0.90404(7) 0.0752(5) Uani 1 1 d . .
H18A H 0.3489 0.4121 0.8965 0.113 Uiso 1 1 calc R U
H18B H 0.3660 0.5144 0.8725 0.113 Uiso 1 1 calc R U
H18C H 0.3226 0.4770 0.9358 0.113 Uiso 1 1 calc R U
C171 C 0.55215(9) 0.35227(9) 1.02925(6) 0.0438(3) Uani 1 1 d . .
C170 C 0.59980(10) 0.28326(9) 1.10327(6) 0.0508(4) Uani 1 1 d . .
C168 C 0.60831(14) 0.19745(12) 1.19101(8) 0.0714(5) Uani 1 1 d . .
C169 C 0.65044(12) 0.25519(11) 1.14169(7) 0.0609(4) Uani 1 1 d . .
C172 C 0.54660(8) 0.40620(8) 0.97792(6) 0.0426(3) Uani 1 1 d . .
C173 C 0.62271(9) 0.45690(9) 0.94047(6) 0.0463(3) Uani 1 1 d . .
C174 C 0.60975(9) 0.50795(9) 0.88821(6) 0.0480(4) Uani 1 1 d . .
C175 C 0.68156(11) 0.55703(10) 0.84870(7) 0.0608(4) Uani 1 1 d . .
C176 C 0.67193(13) 0.60674(12) 0.79919(7) 0.0704(5) Uani 1 1 d . .
C87 C 0.61192(14) 0.44412(19) 0.28123(9) 0.0920(7) Uani 1 1 d . .
C86 C 0.58263(12) 0.50083(16) 0.31507(8) 0.0785(6) Uani 1 1 d . .
C85 C 0.51822(10) 0.46980(11) 0.36416(6) 0.0593(4) Uani 1 1 d . .
C84 C 0.47385(10) 0.50837(10) 0.40872(6) 0.0550(4) Uani 1 1 d . .
C91 C 0.41787(9) 0.44107(9) 0.44804(6) 0.0473(4) Uani 1 1 d . .
C92 C 0.36543(9) 0.45411(8) 0.49844(6) 0.0445(3) Uani 1 1 d . .
C81 C 0.36905(10) 0.54019(9) 0.50813(7) 0.0523(4) Uani 1 1 d . .
C99 C 0.26659(10) 0.48981(10) 0.59802(7) 0.0547(4) Uani 1 1 d . .
C98 C 0.21382(13) 0.50541(15) 0.64818(9) 0.0731(5) Uani 1 1 d . .
C97 C 0.16535(14) 0.43842(16) 0.68776(9) 0.0846(6) Uani 1 1 d . .
C88 C 0.57856(13) 0.35725(19) 0.29490(8) 0.0852(6) Uani 1 1 d . .
C89 C 0.51420(12) 0.32315(13) 0.34398(7) 0.0674(5) Uani 1 1 d . .
C90 C 0.48562(10) 0.38102(11) 0.37817(6) 0.0554(4) Uani 1 1 d . .
C96 C 0.16540(13) 0.35257(15) 0.68136(8) 0.0802(6) Uani 1 1 d . .
C95 C 0.21429(11) 0.33615(12) 0.63300(7) 0.0635(4) Uani 1 1 d . .
C94 C 0.26492(9) 0.40342(9) 0.59055(6) 0.0493(4) Uani 1 1 d . .
C93 C 0.31369(9) 0.38243(9) 0.53955(6) 0.0467(3) Uani 1 1 d . .
C100 C 0.32148(13) 0.64608(10) 0.56662(8) 0.0897(6) Uani 1 1 d . .
H10A H 0.2852 0.6830 0.5461 0.135 Uiso 1 1 calc R U
H10B H 0.3817 0.6701 0.5543 0.135 Uiso 1 1 calc R U
H10C H 0.2997 0.6437 0.6054 0.135 Uiso 1 1 calc R U
C82 C 0.42382(12) 0.60768(11) 0.46774(8) 0.0670(5) Uani 1 1 d . .
C83 C 0.47540(12) 0.59196(11) 0.41973(8) 0.0688(5) Uani 1 1 d . .
C47 C 0.02974(17) 0.19617(12) 0.21370(8) 0.0812(6) Uani 1 1 d . .
C46 C -0.02383(14) 0.19149(11) 0.17905(8) 0.0711(5) Uani 1 1 d . .
C45 C 0.01163(11) 0.16584(9) 0.12963(6) 0.0555(4) Uani 1 1 d . .
C44 C -0.02295(10) 0.15391(8) 0.08430(6) 0.0509(4) Uani 1 1 d . .
C51 C 0.04745(9) 0.12901(8) 0.04592(6) 0.0446(3) Uani 1 1 d . .
C52 C 0.03855(8) 0.11364(8) -0.00492(6) 0.0429(3) Uani 1 1 d . .
C41 C -0.04665(9) 0.12168(8) -0.01552(6) 0.0463(4) Uani 1 1 d . .
C59 C 0.01070(9) 0.09047(9) -0.10543(6) 0.0496(4) Uani 1 1 d . .
C58 C -0.00061(13) 0.07897(11) -0.15641(8) 0.0680(5) Uani 1 1 d . .
C57 C 0.06974(14) 0.06625(13) -0.19658(9) 0.0808(6) Uani 1 1 d . .
C60 C -0.14928(9) 0.11023(11) -0.07387(7) 0.0761(5) Uani 1 1 d . .
H60A H -0.1673 0.1701 -0.0788 0.114 Uiso 1 1 calc R U
H60B H -0.1898 0.0734 -0.0424 0.114 Uiso 1 1 calc R U
H60C H -0.1494 0.0895 -0.1065 0.114 Uiso 1 1 calc R U
C50 C 0.10180(10) 0.14604(9) 0.11693(6) 0.0530(4) Uani 1 1 d . .
C49 C 0.15609(13) 0.15036(11) 0.15237(7) 0.0663(5) Uani 1 1 d . .
C48 C 0.11837(16) 0.17591(12) 0.20063(8) 0.0785(6) Uani 1 1 d . .
C43 C -0.10564(11) 0.16185(10) 0.07191(8) 0.0620(4) Uani 1 1 d . .
C42 C -0.11743(10) 0.14597(10) 0.02359(7) 0.0591(4) Uani 1 1 d . .
C53 C 0.11312(9) 0.09424(9) -0.04474(6) 0.0453(3) Uani 1 1 d . .
C54 C 0.09691(9) 0.08569(9) -0.09697(6) 0.0462(3) Uani 1 1 d . .
C55 C 0.16766(11) 0.07238(11) -0.13953(7) 0.0604(4) Uani 1 1 d . .
C56 C 0.15518(13) 0.06363(12) -0.18906(8) 0.0760(5) Uani 1 1 d . .
C107 C -0.10227(12) 0.54861(15) 0.71287(8) 0.0764(5) Uani 1 1 d . .
C106 C -0.07431(11) 0.49206(13) 0.67907(7) 0.0676(5) Uani 1 1 d . .
C105 C -0.01211(9) 0.52309(10) 0.62908(6) 0.0524(4) Uani 1 1 d . .
C104 C 0.03171(9) 0.48404(9) 0.58439(6) 0.0489(4) Uani 1 1 d . .
C111 C 0.08694(9) 0.55090(9) 0.54443(6) 0.0446(3) Uani 1 1 d . .
C112 C 0.13922(9) 0.53703(8) 0.49413(6) 0.0423(3) Uani 1 1 d . .
C113 C 0.18993(9) 0.60874(8) 0.45236(6) 0.0462(3) Uani 1 1 d . .
C114 C 0.23769(9) 0.58680(9) 0.40121(6) 0.0460(3) Uani 1 1 d . .
C119 C 0.23645(9) 0.49972(9) 0.39481(6) 0.0488(4) Uani 1 1 d . .
C118 C 0.28569(11) 0.48326(12) 0.34449(8) 0.0644(5) Uani 1 1 d . .
C117 C 0.33171(12) 0.55025(13) 0.30307(8) 0.0754(5) Uani 1 1 d . .
C108 C -0.06985(12) 0.63621(15) 0.69796(8) 0.0737(5) Uani 1 1 d . .
C109 C -0.00776(11) 0.66978(12) 0.64853(7) 0.0625(4) Uani 1 1 d . .
C110 C 0.01991(9) 0.61203(10) 0.61426(6) 0.0508(4) Uani 1 1 d . .
C103 C 0.03042(11) 0.39989(10) 0.57402(7) 0.0612(4) Uani 1 1 d . .
C102 C 0.08181(11) 0.38309(10) 0.52626(7) 0.0581(4) Uani 1 1 d . .
C101 C 0.13633(9) 0.45077(8) 0.48528(6) 0.0465(4) Uani 1 1 d . .
C115 C 0.28577(11) 0.65391(11) 0.35760(7) 0.0599(4) Uani 1 1 d . .
C116 C 0.33180(13) 0.63634(13) 0.30896(8) 0.0736(5) Uani 1 1 d . .
C120 C 0.18586(12) 0.34251(9) 0.42908(7) 0.0781(5) Uani 1 1 d . .
H12A H 0.1257 0.3219 0.4339 0.117 Uiso 1 1 calc R U
H12B H 0.2116 0.3047 0.4559 0.117 Uiso 1 1 calc R U
H12C H 0.2195 0.3417 0.3924 0.117 Uiso 1 1 calc DR U
H28 H 0.3318(11) 0.3208(10) -0.2081(6) 0.087(6) Uiso 1 1 d . .
H29 H 0.2703(9) 0.2210(9) -0.1238(5) 0.066(5) Uiso 1 1 d . .
H35 H 0.2604(10) -0.0520(9) 0.1509(6) 0.071(5) Uiso 1 1 d . .
H36 H 0.2840(12) -0.1416(11) 0.2321(7) 0.103(7) Uiso 1 1 d . .
H38 H 0.5456(9) -0.0706(9) 0.1807(5) 0.073(5) Uiso 1 1 d D .
H55 H 0.2278(10) 0.0696(9) -0.1330(5) 0.067(4) Uiso 1 1 d . .
H58 H -0.0558(11) 0.0820(10) -0.1641(6) 0.083(6) Uiso 1 1 d . .
H126 H 0.0554(10) 1.0814(11) 0.3294(6) 0.085(6) Uiso 1 1 d . .
H118 H 0.2870(9) 0.4265(9) 0.3380(5) 0.077(5) Uiso 1 1 d D .
H103 H -0.0081(9) 0.3506(9) 0.6012(5) 0.061(4) Uiso 1 1 d . .
H106 H -0.0970(10) 0.4284(10) 0.6889(6) 0.077(5) Uiso 1 1 d . .
H109 H 0.0149(9) 0.7326(9) 0.6370(5) 0.063(4) Uiso 1 1 d . .
H115 H 0.2868(10) 0.7178(10) 0.3628(6) 0.082(5) Uiso 1 1 d . .
H95 H 0.2145(10) 0.2737(10) 0.6263(6) 0.083(5) Uiso 1 1 d . .
H68 H 0.4022(11) 0.1650(11) 0.7138(7) 0.094(6) Uiso 1 1 d . .
H75 H 0.3103(10) 0.2252(10) 0.3527(6) 0.077(5) Uiso 1 1 d . .
H143 H 1.1398(10) 0.3198(9) 0.8930(6) 0.070(5) Uiso 1 1 d . .
H148 H 0.8050(10) 0.3202(10) 0.7839(6) 0.081(6) Uiso 1 1 d . .
H162 H 0.3353(9) 0.3547(9) 0.9902(5) 0.063(4) Uiso 1 1 d . .
H163 H 0.3481(9) 0.2630(9) 1.0765(5) 0.070(5) Uiso 1 1 d . .
H169 H 0.7148(9) 0.2777(9) 1.1331(5) 0.064(4) Uiso 1 1 d . .
H175 H 0.7397(10) 0.5546(9) 0.8595(6) 0.076(5) Uiso 1 1 d . .
H176 H 0.7251(11) 0.6420(11) 0.7731(6) 0.093(6) Uiso 1 1 d . .
O8 O 0.69650(6) 0.45645(7) 0.95199(4) 0.0636(3) Uani 1 1 d . .
H23 H 0.6448(10) 0.2319(9) -0.0806(6) 0.073(5) Uiso 1 1 d . .
H27 H 0.4834(10) 0.3718(10) -0.2320(6) 0.085(6) Uiso 1 1 d . .
H37 H 0.4327(11) -0.1561(11) 0.2494(7) 0.098(6) Uiso 1 1 d . .
H43 H -0.1542(10) 0.1791(9) 0.0975(6) 0.068(5) Uiso 1 1 d . .
H42 H -0.1761(10) 0.1512(10) 0.0158(6) 0.080(5) Uiso 1 1 d . .
H3 H 0.1786(10) 0.1062(10) 0.0506(6) 0.081(6) Uiso 1 1 d . .
H63 H 0.4260(9) -0.1488(9) 0.5822(6) 0.071(5) Uiso 1 1 d . .
H62 H 0.4024(9) -0.1721(10) 0.4997(6) 0.072(5) Uiso 1 1 d . .
H69 H 0.3717(9) 0.2256(10) 0.6269(6) 0.074(5) Uiso 1 1 d . .
H76 H 0.2815(10) 0.1961(10) 0.2732(6) 0.084(6) Uiso 1 1 d . .
H77 H 0.2909(10) 0.0521(10) 0.2575(6) 0.084(5) Uiso 1 1 d . .
H83 H 0.5149(10) 0.6415(10) 0.3925(6) 0.089(5) Uiso 1 1 d . .
H87 H 0.6585(14) 0.4667(13) 0.2436(8) 0.137(8) Uiso 1 1 d . .
H88 H 0.5976(11) 0.3164(11) 0.2715(7) 0.091(6) Uiso 1 1 d . .
H107 H -0.1431(10) 0.5255(10) 0.7491(6) 0.084(5) Uiso 1 1 d . .
H108 H -0.0883(10) 0.6732(10) 0.7233(6) 0.082(6) Uiso 1 1 d . .
H129 H 0.1280(9) 0.7768(9) 0.3664(5) 0.058(4) Uiso 1 1 d . .
H128 H 0.0938(10) 0.8439(10) 0.2817(6) 0.080(6) Uiso 1 1 d . .
H142 H 1.1734(10) 0.3463(9) 0.9728(6) 0.078(5) Uiso 1 1 d . .
H147 H 0.9561(10) 0.2848(10) 0.7540(6) 0.088(6) Uiso 1 1 d . .
H149 H 0.7562(10) 0.3652(9) 0.8648(6) 0.073(5) Uiso 1 1 d . .
H155 H 0.7823(10) 0.4314(9) 1.1370(5) 0.069(5) Uiso 1 1 d . .
H167 H 0.4931(10) 0.1283(10) 1.2384(6) 0.086(5) Uiso 1 1 d . .
H168 H 0.6443(11) 0.1751(11) 1.2165(7) 0.090(6) Uiso 1 1 d . .
H177 H 0.5837(10) 0.6464(10) 0.7512(6) 0.078(5) Uiso 1 1 d . .
H26 H 0.5769(10) 0.3228(9) -0.1703(6) 0.074(5) Uiso 1 1 d . .
H46 H -0.0861(11) 0.2089(10) 0.1868(6) 0.083(6) Uiso 1 1 d . .
H47 H 0.0051(11) 0.2122(10) 0.2494(7) 0.094(6) Uiso 1 1 d . .
H48 H 0.1553(11) 0.1778(11) 0.2257(7) 0.095(6) Uiso 1 1 d . .
H56 H 0.2079(11) 0.0551(10) -0.2181(6) 0.089(6) Uiso 1 1 d . .
H66 H 0.4456(10) -0.0769(10) 0.6731(6) 0.080(5) Uiso 1 1 d . .
H82 H 0.4245(10) 0.6672(10) 0.4746(6) 0.079(5) Uiso 1 1 d . .
H7 H 0.3929(11) 0.3136(10) 0.4446(6) 0.088(6) Uiso 1 1 d . .
H96 H 0.1296(12) 0.3024(12) 0.7102(7) 0.108(7) Uiso 1 1 d . .
H102 H 0.0816(9) 0.3240(10) 0.5179(6) 0.075(5) Uiso 1 1 d . .
H9 H 0.1109(11) 0.6801(10) 0.5459(6) 0.086(6) Uiso 1 1 d . .
H117 H 0.3628(11) 0.5378(10) 0.2688(6) 0.088(6) Uiso 1 1 d . .
H116 H 0.3670(11) 0.6826(11) 0.2817(6) 0.091(6) Uiso 1 1 d . .
H123 H 0.0728(10) 1.1463(10) 0.4216(6) 0.083(5) Uiso 1 1 d . .
H122 H 0.0997(9) 1.1590(9) 0.5059(5) 0.067(5) Uiso 1 1 d . .
H135 H 0.1971(10) 0.7555(10) 0.6399(6) 0.081(5) Uiso 1 1 d . .
H137 H 0.2166(12) 0.9191(11) 0.7421(7) 0.110(7) Uiso 1 1 d . .
H138 H 0.1778(10) 1.0362(10) 0.6805(6) 0.085(6) Uiso 1 1 d D .
H146 H 1.0605(11) 0.2933(10) 0.8088(6) 0.080(5) Uiso 1 1 d . .
H156 H 0.8174(12) 0.4518(11) 1.2169(7) 0.100(7) Uiso 1 1 d . .
H157 H 0.9629(11) 0.4501(11) 1.2247(7) 0.100(6) Uiso 1 1 d . .
H22 H 0.6647(10) 0.1407(10) 0.0038(6) 0.080(5) Uiso 1 1 d . .
H1 H 0.3121(10) 0.1267(10) -0.0294(6) 0.074(5) Uiso 1 1 d . .
H57 H 0.0625(11) 0.0568(11) -0.2320(7) 0.100(6) Uiso 1 1 d . .
H86 H 0.6058(11) 0.5636(11) 0.3051(7) 0.095(6) Uiso 1 1 d . .
H89 H 0.4904(9) 0.2602(9) 0.3546(5) 0.061(5) Uiso 1 1 d . .
H98 H 0.2127(10) 0.5647(11) 0.6513(6) 0.084(6) Uiso 1 1 d . .
H136 H 0.2186(12) 0.7711(11) 0.7249(7) 0.102(7) Uiso 1 1 d . .
H13 H 0.8100(11) 0.3964(10) 0.9550(6) 0.089(6) Uiso 1 1 d . .
H166 H 0.4087(10) 0.1752(9) 1.1712(5) 0.065(5) Uiso 1 1 d . .
H49 H 0.2197(10) 0.1362(9) 0.1419(6) 0.069(5) Uiso 1 1 d . .
H97 H 0.1289(11) 0.4487(11) 0.7213(7) 0.094(6) Uiso 1 1 d . .
H5 H 0.3535(11) 0.1826(11) 0.5320(6) 0.088(6) Uiso 1 1 d . .
H67 H 0.4379(12) 0.0160(11) 0.7386(7) 0.109(7) Uiso 1 1 d . .
H11 H 0.1474(10) 0.8144(10) 0.4621(6) 0.075(5) Uiso 1 1 d . .
H127 H 0.0612(12) 0.9914(12) 0.2616(7) 0.107(7) Uiso 1 1 d . .
H158 H 1.0750(9) 0.4226(9) 1.1524(5) 0.070(5) Uiso 1 1 d D .
H78 H 0.3259(9) -0.0606(9) 0.3224(5) 0.072(5) Uiso 1 1 d D .
H15 H 0.6803(11) 0.3710(10) 1.0368(6) 0.082(5) Uiso 1 1 d . .

loop_
_atom_site_aniso_label
_atom_site_aniso_U_11
_atom_site_aniso_U_22
_atom_site_aniso_U_33
_atom_site_aniso_U_23
_atom_site_aniso_U_13
_atom_site_aniso_U_12
O1 0.0366(6) 0.0868(8) 0.0745(7) -0.0041(6) -0.0212(5) -0.0020(5)
O7 0.0338(6) 0.0999(8) 0.0654(7) -0.0256(6) -0.0171(5) 0.0091(5)
O3 0.0983(9) 0.0386(6) 0.0697(7) -0.0188(5) -0.0327(6) 0.0121(5)
O6 0.0891(8) 0.0418(6) 0.0773(7) -0.0237(5) -0.0287(6) 0.0098(5)
O4 0.0889(8) 0.0395(6) 0.0590(7) -0.0187(5) -0.0074(6) 0.0040(5)
O2 0.0355(6) 0.0902(8) 0.0623(7) -0.0187(6) -0.0189(5) 0.0047(5)
O5 0.0891(8) 0.0373(6) 0.0621(7) -0.0179(5) -0.0066(6) -0.0017(5)
N2 0.0414(7) 0.0673(8) 0.0781(9) -0.0380(8) -0.0288(7) 0.0173(6)
N1 0.0397(8) 0.0576(8) 0.0570(8) -0.0181(7) -0.0113(6) 0.0004(6)
N14 0.0348(7) 0.0524(7) 0.0720(9) 0.0009(7) -0.0195(7) 0.0001(6)
N13 0.0428(8) 0.0562(8) 0.0553(8) -0.0112(6) -0.0116(6) 0.0046(6)
N5 0.0506(8) 0.0440(7) 0.0553(8) -0.0126(7) -0.0128(6) 0.0056(6)
N6 0.0478(7) 0.0398(7) 0.0706(9) -0.0227(7) -0.0043(6) -0.0011(6)
N11 0.0519(8) 0.0429(8) 0.0640(9) -0.0116(7) -0.0119(7) 0.0029(6)
N12 0.0462(8) 0.0480(8) 0.0883(10) -0.0340(8) 0.0016(7) -0.0028(6)
N16 0.0400(7) 0.0595(8) 0.0683(8) -0.0292(7) -0.0248(7) 0.0139(6)
N15 0.0397(7) 0.0582(8) 0.0540(8) -0.0180(6) -0.0142(6) 0.0030(6)
N8 0.0712(9) 0.0423(7) 0.0792(10) -0.0286(7) -0.0427(8) 0.0192(7)
N7 0.0567(8) 0.0496(8) 0.0491(8) -0.0117(7) -0.0153(7) 0.0068(7)
N4 0.0379(7) 0.0510(7) 0.0644(8) -0.0007(6) -0.0227(6) -0.0017(6)
N3 0.0439(8) 0.0581(8) 0.0517(8) -0.0109(6) -0.0136(6) 0.0020(6)
N9 0.0556(8) 0.0437(7) 0.0522(8) -0.0117(6) -0.0149(6) 0.0015(6)
N10 0.0630(8) 0.0362(7) 0.0640(8) -0.0191(6) -0.0302(7) 0.0102(6)
C37 0.0928(16) 0.0736(13) 0.0785(14) -0.0237(11) -0.0411(13) 0.0149(12)
C38 0.0744(13) 0.0726(12) 0.0866(14) -0.0377(11) -0.0490(12) 0.0265(10)
C39 0.0517(10) 0.0544(9) 0.0712(11) -0.0354(9) -0.0268(9) 0.0155(8)
C21 0.0360(8) 0.0586(9) 0.0737(11) -0.0407(9) -0.0171(8) 0.0112(7)
C22 0.0337(9) 0.0769(12) 0.0919(14) -0.0428(11) -0.0151(9) 0.0071(8)
C23 0.0373(9) 0.0709(11) 0.0827(13) -0.0345(10) -0.0001(9) -0.0029(8)
C24 0.0388(9) 0.0561(9) 0.0644(10) -0.0322(8) -0.0052(8) 0.0026(7)
C25 0.0484(9) 0.0553(9) 0.0614(10) -0.0303(8) -0.0013(8) 0.0014(8)
C26 0.0604(12) 0.0703(12) 0.0679(12) -0.0239(10) 0.0059(10) -0.0037(10)
C27 0.0821(15) 0.0771(13) 0.0615(12) -0.0098(10) -0.0008(11) 0.0000(11)
C28 0.0813(14) 0.0744(12) 0.0649(12) -0.0141(10) -0.0162(11) 0.0071(11)
C32 0.0348(8) 0.0515(9) 0.0600(10) -0.0290(8) -0.0144(7) 0.0073(7)
C31 0.0350(8) 0.0517(9) 0.0607(10) -0.0297(8) -0.0112(7) 0.0035(7)
C30 0.0495(9) 0.0515(9) 0.0545(10) -0.0221(8) -0.0084(8) 0.0033(7)
C29 0.0592(11) 0.0644(11) 0.0643(11) -0.0160(9) -0.0145(9) 0.0034(9)
C33 0.0372(8) 0.0530(9) 0.0642(10) -0.0234(8) -0.0176(8) 0.0060(7)
C34 0.0475(9) 0.0523(9) 0.0631(10) -0.0260(8) -0.0217(8) 0.0101(7)
C35 0.0621(12) 0.0703(11) 0.0668(12) -0.0156(9) -0.0245(10) 0.0018(9)
C36 0.0830(15) 0.0795(13) 0.0733(13) -0.0136(11) -0.0295(12) 0.0014(11)
C40 0.0500(10) 0.1133(15) 0.1106(15) -0.0378(12) -0.0423(10) 0.0188(10)
C147 0.1048(18) 0.0772(13) 0.0613(13) -0.0219(10) -0.0080(13) 0.0061(12)
C146 0.0799(14) 0.0641(11) 0.0652(12) -0.0160(9) -0.0007(11) 0.0038(10)
C145 0.0591(11) 0.0423(8) 0.0570(10) -0.0057(7) 0.0000(8) 0.0014(7)
C144 0.0457(9) 0.0424(8) 0.0599(10) -0.0041(7) -0.0032(8) 0.0022(7)
C151 0.0392(8) 0.0396(8) 0.0571(10) -0.0024(7) -0.0092(7) 0.0005(6)
C152 0.0336(8) 0.0407(8) 0.0558(9) 0.0004(7) -0.0098(7) 0.0006(6)
C141 0.0364(8) 0.0378(8) 0.0667(10) 0.0026(7) -0.0121(8) -0.0014(6)
C159 0.0454(9) 0.0399(8) 0.0681(10) 0.0000(7) -0.0238(8) -0.0004(7)
C158 0.0598(12) 0.0651(11) 0.0928(14) -0.0176(10) -0.0459(11) 0.0082(9)
C157 0.0831(15) 0.0897(14) 0.0835(14) -0.0322(11) -0.0476(12) 0.0201(11)
C148 0.1015(17) 0.0695(12) 0.0618(13) -0.0108(10) -0.0247(12) -0.0043(11)
C149 0.0693(13) 0.0605(11) 0.0586(11) -0.0077(9) -0.0153(10) -0.0005(9)
C150 0.0600(10) 0.0438(8) 0.0503(10) -0.0073(7) -0.0097(8) -0.0021(7)
C160 0.0384(9) 0.1154(15) 0.1011(14) -0.0149(12) -0.0301(9) 0.0043(9)
C156 0.0714(14) 0.1072(15) 0.0762(14) -0.0384(12) -0.0327(12) 0.0209(11)
C155 0.0495(11) 0.0821(12) 0.0706(12) -0.0249(9) -0.0250(9) 0.0103(9)
C154 0.0403(8) 0.0488(8) 0.0583(9) -0.0068(7) -0.0188(8) 0.0020(7)
C153 0.0325(8) 0.0494(8) 0.0585(9) -0.0027(7) -0.0142(7) 0.0011(6)
C142 0.0358(9) 0.0579(10) 0.0858(13) -0.0053(9) -0.0092(9) 0.0051(8)
C143 0.0453(10) 0.0557(10) 0.0800(13) -0.0089(9) 0.0024(10) 0.0076(8)
C68 0.0792(13) 0.0958(15) 0.0684(13) -0.0270(12) -0.0268(10) 0.0067(11)
C69 0.0635(11) 0.0687(12) 0.0625(11) -0.0187(10) -0.0177(9) 0.0075(9)
C70 0.0442(9) 0.0583(10) 0.0523(10) -0.0125(8) -0.0101(7) 0.0017(7)
C71 0.0357(8) 0.0400(8) 0.0539(9) -0.0106(7) -0.0037(7) 0.0010(6)
C72 0.0344(8) 0.0363(8) 0.0561(9) -0.0105(7) -0.0042(7) 0.0009(6)
C73 0.0442(8) 0.0376(8) 0.0580(9) -0.0145(7) -0.0067(7) 0.0016(6)
C74 0.0419(8) 0.0446(8) 0.0561(9) -0.0168(7) -0.0057(7) -0.0014(7)
C75 0.0685(11) 0.0536(10) 0.0611(11) -0.0165(9) -0.0176(9) 0.0016(8)
C76 0.0817(13) 0.0682(12) 0.0622(12) -0.0158(10) -0.0247(10) 0.0015(10)
C77 0.0750(12) 0.0811(14) 0.0649(12) -0.0272(11) -0.0171(10) -0.0079(10)
C61 0.0350(8) 0.0379(8) 0.0619(10) -0.0131(7) -0.0005(7) -0.0024(6)
C62 0.0530(10) 0.0348(9) 0.0787(12) -0.0113(9) -0.0083(9) 0.0034(7)
C63 0.0509(10) 0.0433(9) 0.0743(12) 0.0003(9) -0.0108(9) 0.0050(7)
C64 0.0372(8) 0.0452(9) 0.0601(10) -0.0044(8) -0.0068(7) 0.0020(7)
C65 0.0391(8) 0.0569(10) 0.0567(10) -0.0045(8) -0.0065(7) 0.0021(7)
C66 0.0631(11) 0.0745(13) 0.0655(12) -0.0031(11) -0.0217(9) 0.0087(10)
C67 0.0853(14) 0.0983(16) 0.0637(13) -0.0092(12) -0.0271(11) 0.0102(12)
C80 0.1018(14) 0.0455(9) 0.0966(13) -0.0317(9) -0.0241(11) 0.0071(9)
C79 0.0364(8) 0.0490(9) 0.0600(10) -0.0189(8) -0.0006(7) -0.0035(7)
C78 0.0620(11) 0.0627(11) 0.0724(12) -0.0336(10) -0.0093(9) -0.0039(9)
C137 0.0802(14) 0.1057(18) 0.0794(15) -0.0456(14) -0.0144(11) -0.0005(12)
C138 0.0655(12) 0.0782(14) 0.0878(15) -0.0498(12) -0.0048(10) -0.0026(10)
C139 0.0363(8) 0.0589(10) 0.0778(12) -0.0325(9) 0.0037(8) -0.0047(7)
C134 0.0419(9) 0.0523(9) 0.0660(10) -0.0258(8) -0.0043(7) 0.0011(7)
C133 0.0427(8) 0.0415(9) 0.0684(10) -0.0219(8) -0.0046(7) 0.0002(7)
C132 0.0348(8) 0.0384(8) 0.0698(10) -0.0170(8) -0.0012(7) -0.0017(6)
C131 0.0359(8) 0.0393(8) 0.0676(10) -0.0123(8) -0.0011(7) -0.0015(6)
C130 0.0432(9) 0.0572(10) 0.0636(11) -0.0090(9) -0.0090(8) -0.0061(7)
C129 0.0618(11) 0.0668(12) 0.0732(13) -0.0147(11) -0.0175(9) -0.0040(9)
C128 0.0767(13) 0.0953(16) 0.0757(14) -0.0197(13) -0.0223(11) -0.0152(11)
C136 0.0853(14) 0.0874(15) 0.0722(14) -0.0334(12) -0.0187(11) 0.0109(11)
C135 0.0682(11) 0.0653(12) 0.0721(12) -0.0295(10) -0.0142(9) 0.0084(9)
C140 0.0902(14) 0.0546(10) 0.1240(16) -0.0503(11) -0.0103(12) 0.0035(9)
C121 0.0342(8) 0.0411(9) 0.0804(12) -0.0204(8) 0.0041(8) -0.0033(6)
C122 0.0537(10) 0.0361(9) 0.1023(15) -0.0185(10) -0.0031(10) 0.0019(8)
C123 0.0503(10) 0.0417(10) 0.0957(14) -0.0041(10) -0.0054(10) 0.0042(8)
C124 0.0383(9) 0.0450(9) 0.0757(11) -0.0058(8) -0.0033(8) -0.0009(7)
C127 0.0781(14) 0.0931(17) 0.0806(16) 0.0024(14) -0.0292(12) -0.0136(12)
C126 0.0587(11) 0.0723(13) 0.0851(14) 0.0029(12) -0.0218(10) -0.0059(10)
C125 0.0410(9) 0.0554(10) 0.0721(11) -0.0009(9) -0.0067(8) -0.0031(7)
C177 0.0799(14) 0.0689(12) 0.0678(12) -0.0131(10) -0.0296(11) 0.0205(10)
C178 0.0662(11) 0.0661(11) 0.0725(12) -0.0253(9) -0.0356(10) 0.0190(9)
C179 0.0484(9) 0.0492(9) 0.0613(10) -0.0284(8) -0.0234(8) 0.0157(7)
C161 0.0384(8) 0.0511(9) 0.0623(10) -0.0330(8) -0.0173(7) 0.0126(7)
C162 0.0345(9) 0.0660(10) 0.0769(12) -0.0335(9) -0.0158(9) 0.0053(8)
C163 0.0406(9) 0.0618(10) 0.0690(11) -0.0290(9) -0.0034(8) -0.0014(8)
C164 0.0390(8) 0.0497(8) 0.0581(9) -0.0271(7) -0.0069(7) 0.0047(7)
C165 0.0511(10) 0.0504(9) 0.0577(10) -0.0259(8) -0.0065(8) 0.0057(7)
C166 0.0628(12) 0.0604(10) 0.0651(12) -0.0201(9) -0.0018(10) -0.0001(9)
C167 0.0822(14) 0.0709(12) 0.0613(12) -0.0112(10) -0.0109(11) 0.0046(11)
C180 0.0475(10) 0.0953(13) 0.0973(13) -0.0307(11) -0.0381(9) 0.0132(9)
C171 0.0365(8) 0.0476(8) 0.0548(9) -0.0271(7) -0.0112(7) 0.0079(7)
C170 0.0534(10) 0.0516(9) 0.0522(9) -0.0227(8) -0.0122(8) 0.0093(7)
C168 0.0811(14) 0.0717(12) 0.0647(12) -0.0168(10) -0.0234(11) 0.0160(11)
C169 0.0606(11) 0.0634(11) 0.0634(11) -0.0205(9) -0.0185(9) 0.0100(9)
C172 0.0339(8) 0.0469(8) 0.0550(9) -0.0255(7) -0.0137(7) 0.0092(6)
C173 0.0349(8) 0.0506(8) 0.0605(10) -0.0216(7) -0.0170(7) 0.0095(7)
C174 0.0446(9) 0.0483(8) 0.0580(9) -0.0210(7) -0.0176(8) 0.0104(7)
C175 0.0520(10) 0.0635(10) 0.0682(11) -0.0123(9) -0.0206(9) 0.0087(8)
C176 0.0709(13) 0.0679(11) 0.0684(12) -0.0078(10) -0.0170(10) 0.0093(10)
C87 0.0612(13) 0.143(2) 0.0641(14) -0.0051(15) -0.0178(11) 0.0055(14)
C86 0.0568(12) 0.1072(17) 0.0628(13) 0.0058(12) -0.0221(10) -0.0041(12)
C85 0.0495(10) 0.0721(11) 0.0542(10) 0.0024(9) -0.0249(8) 0.0014(8)
C84 0.0511(9) 0.0531(10) 0.0619(10) -0.0003(8) -0.0286(8) 0.0001(8)
C91 0.0508(9) 0.0428(8) 0.0550(9) -0.0096(7) -0.0272(8) 0.0079(7)
C92 0.0499(9) 0.0379(8) 0.0550(9) -0.0132(7) -0.0282(7) 0.0097(7)
C81 0.0606(10) 0.0392(8) 0.0713(11) -0.0146(8) -0.0417(9) 0.0109(7)
C99 0.0548(10) 0.0582(10) 0.0706(11) -0.0319(9) -0.0372(9) 0.0199(8)
C98 0.0723(13) 0.0832(14) 0.0913(15) -0.0591(13) -0.0364(11) 0.0274(11)
C97 0.0698(13) 0.1171(19) 0.0815(15) -0.0580(15) -0.0138(11) 0.0132(13)
C88 0.0671(13) 0.138(2) 0.0579(13) -0.0318(14) -0.0217(11) 0.0282(14)
C89 0.0653(12) 0.0896(14) 0.0526(11) -0.0196(10) -0.0218(9) 0.0184(11)
C90 0.0486(9) 0.0731(11) 0.0481(10) -0.0105(9) -0.0222(8) 0.0133(8)
C96 0.0771(13) 0.1013(16) 0.0678(13) -0.0431(13) -0.0062(11) 0.0028(12)
C95 0.0653(11) 0.0689(12) 0.0619(11) -0.0285(10) -0.0136(9) 0.0058(9)
C94 0.0530(9) 0.0493(9) 0.0569(10) -0.0244(8) -0.0242(8) 0.0137(7)
C93 0.0566(9) 0.0384(8) 0.0540(9) -0.0176(7) -0.0242(7) 0.0129(7)
C100 0.1285(17) 0.0484(10) 0.1161(16) -0.0425(11) -0.0539(13) 0.0246(10)
C82 0.0764(13) 0.0399(10) 0.0952(14) -0.0126(10) -0.0444(11) 0.0018(9)
C83 0.0665(12) 0.0523(11) 0.0862(14) 0.0047(10) -0.0355(11) -0.0087(9)
C47 0.1113(19) 0.0724(13) 0.0597(13) -0.0186(10) -0.0176(13) 0.0077(12)
C46 0.0854(15) 0.0572(10) 0.0636(12) -0.0151(9) -0.0039(11) 0.0081(10)
C45 0.0628(11) 0.0418(8) 0.0550(10) -0.0050(7) -0.0070(8) -0.0004(7)
C44 0.0479(9) 0.0398(8) 0.0591(10) -0.0049(7) -0.0079(8) 0.0013(7)
C51 0.0401(8) 0.0387(8) 0.0517(9) -0.0038(7) -0.0115(7) -0.0018(6)
C52 0.0337(8) 0.0395(8) 0.0527(9) -0.0029(7) -0.0128(7) -0.0009(6)
C41 0.0377(8) 0.0375(8) 0.0593(10) 0.0002(7) -0.0143(7) -0.0023(6)
C59 0.0490(9) 0.0418(8) 0.0603(10) -0.0047(7) -0.0249(8) 0.0004(7)
C58 0.0654(12) 0.0735(12) 0.0803(13) -0.0223(10) -0.0426(11) 0.0074(10)
C57 0.0835(15) 0.1028(15) 0.0758(14) -0.0393(12) -0.0401(12) 0.0156(11)
C60 0.0414(9) 0.0987(13) 0.0901(13) -0.0093(10) -0.0319(9) -0.0001(9)
C50 0.0641(11) 0.0438(8) 0.0480(9) -0.0048(7) -0.0133(8) -0.0042(7)
C49 0.0758(13) 0.0668(11) 0.0558(11) -0.0095(9) -0.0201(10) -0.0013(10)
C48 0.1065(18) 0.0741(12) 0.0604(13) -0.0143(10) -0.0324(13) -0.0011(12)
C43 0.0450(10) 0.0569(10) 0.0762(12) -0.0126(9) -0.0031(9) 0.0090(8)
C42 0.0383(9) 0.0563(10) 0.0796(12) -0.0081(9) -0.0159(9) 0.0049(7)
C53 0.0352(8) 0.0467(8) 0.0532(9) -0.0036(7) -0.0167(7) -0.0017(6)
C54 0.0411(8) 0.0456(8) 0.0542(9) -0.0081(7) -0.0194(7) 0.0005(6)
C55 0.0520(11) 0.0730(11) 0.0656(11) -0.0246(9) -0.0242(9) 0.0090(8)
C56 0.0725(13) 0.0978(14) 0.0724(13) -0.0408(11) -0.0263(11) 0.0148(11)
C107 0.0593(12) 0.1048(17) 0.0584(12) -0.0105(12) -0.0096(10) -0.0033(11)
C106 0.0572(11) 0.0780(13) 0.0628(12) -0.0036(10) -0.0176(9) -0.0020(10)
C105 0.0439(9) 0.0588(10) 0.0539(10) -0.0042(8) -0.0198(8) 0.0022(7)
C104 0.0461(9) 0.0450(9) 0.0570(9) -0.0042(7) -0.0228(7) 0.0023(7)
C111 0.0478(9) 0.0380(8) 0.0533(9) -0.0081(7) -0.0249(7) 0.0051(7)
C112 0.0477(8) 0.0349(7) 0.0498(9) -0.0089(7) -0.0236(7) 0.0055(6)
C113 0.0559(9) 0.0364(8) 0.0530(9) -0.0137(7) -0.0232(7) 0.0071(7)
C114 0.0496(9) 0.0420(8) 0.0530(9) -0.0176(7) -0.0188(7) 0.0074(7)
C119 0.0513(9) 0.0472(9) 0.0609(10) -0.0220(8) -0.0299(8) 0.0116(7)
C118 0.0654(11) 0.0639(11) 0.0786(13) -0.0402(10) -0.0236(10) 0.0132(9)
C117 0.0730(13) 0.0827(14) 0.0731(13) -0.0392(12) -0.0030(10) 0.0026(11)
C108 0.0615(12) 0.1044(16) 0.0612(12) -0.0309(12) -0.0158(10) 0.0095(11)
C109 0.0610(11) 0.0734(12) 0.0582(11) -0.0215(10) -0.0186(9) 0.0053(9)
C110 0.0458(9) 0.0607(10) 0.0493(9) -0.0128(8) -0.0183(7) 0.0075(7)
C103 0.0571(10) 0.0441(10) 0.0798(12) 0.0002(9) -0.0257(9) -0.0053(8)
C102 0.0638(11) 0.0391(9) 0.0776(12) -0.0128(9) -0.0301(9) 0.0017(8)
C101 0.0509(9) 0.0372(8) 0.0608(10) -0.0124(7) -0.0309(8) 0.0077(7)
C115 0.0678(11) 0.0529(10) 0.0604(11) -0.0212(9) -0.0112(9) 0.0016(8)
C116 0.0785(13) 0.0707(13) 0.0673(13) -0.0255(11) -0.0009(10) -0.0032(10)
C120 0.1108(15) 0.0433(9) 0.0900(13) -0.0278(9) -0.0318(11) 0.0087(9)
O8 0.0373(6) 0.0775(7) 0.0742(7) -0.0054(6) -0.0221(5) 0.0008(5)

loop_
_atom_type_symbol
_atom_type_description
_atom_type_scat_dispersion_real
_atom_type_scat_dispersion_imag
_atom_type_scat_source
C C 0.0033 0.0016 'International Tables Vol C Tables 4.2.6.8 and 6.1.1.4'
H H 0.0000 0.0000 'International Tables Vol C Tables 4.2.6.8 and 6.1.1.4'
N N 0.0061 0.0033 'International Tables Vol C Tables 4.2.6.8 and 6.1.1.4'
O O 0.0106 0.0060 'International Tables Vol C Tables 4.2.6.8 and 6.1.1.4'

loop_
_geom_angle_atom_site_label_1
_geom_angle_atom_site_label_2
_geom_angle_atom_site_label_3
_geom_angle
C21 N2 C39 121.34(12)
C21 N2 C40 118.63(13)
C39 N2 C40 119.99(14)
C31 N1 C30 109.13(12)
C31 N1 H1 125.1(9)
C30 N1 H1 125.4(9)
C159 N14 C141 121.42(12)
C159 N14 C160 119.50(13)
C141 N14 C160 119.05(13)
C151 N13 C150 109.03(13)
C151 N13 H13 126.6(10)
C150 N13 H13 123.8(10)
C71 N5 C70 108.82(12)
C71 N5 H5 126.2(10)
C70 N5 H5 124.8(10)
C79 N6 C61 120.99(11)
C79 N6 C80 120.16(13)
C61 N6 C80 118.85(13)
C131 N11 C130 108.86(13)
C131 N11 H11 125.7(10)
C130 N11 H11 125.3(10)
C139 N12 C121 121.31(12)
C139 N12 C140 120.20(14)
C121 N12 C140 118.48(14)
C161 N16 C179 121.42(11)
C161 N16 C180 118.75(12)
C179 N16 C180 119.83(13)
C171 N15 C170 108.53(12)
C171 N15 H15 126.6(10)
C170 N15 H15 124.6(10)
C99 N8 C81 121.40(12)
C99 N8 C100 119.65(14)
C81 N8 C100 118.93(14)
C91 N7 C90 109.11(13)
C91 N7 H7 127.5(10)
C90 N7 H7 123.1(10)
C59 N4 C41 121.13(11)
C59 N4 C60 119.57(12)
C41 N4 C60 119.28(12)
C51 N3 C50 109.03(13)
C51 N3 H3 128.5(9)
C50 N3 H3 122.3(9)
C111 N9 C110 109.24(12)
C111 N9 H9 126.7(10)
C110 N9 H9 123.9(10)
C119 N10 C101 121.09(11)
C119 N10 C120 119.69(12)
C101 N10 C120 119.19(12)
C38 C37 C36 121.21(19)
C38 C37 H37 119.1(9)
C36 C37 H37 119.7(9)
C37 C38 C39 121.03(18)
C37 C38 H38 118.0(8)
C39 C38 H38 121.0(9)
N2 C39 C34 120.57(14)
N2 C39 C38 121.76(15)
C34 C39 C38 117.67(16)
N2 C21 C22 120.81(14)
N2 C21 C32 119.74(13)
C22 C21 C32 119.44(15)
C23 C22 C21 121.63(15)
C23 C22 H22 119.4(9)
C21 C22 H22 118.9(9)
C22 C23 C24 120.65(16)
C22 C23 H23 121.9(8)
C24 C23 H23 117.5(8)
C23 C24 C31 118.20(15)
C23 C24 C25 134.96(15)
C31 C24 C25 106.84(13)
C26 C25 C30 118.71(16)
C26 C25 C24 134.96(15)
C30 C25 C24 106.32(13)
C27 C26 C25 119.13(17)
C27 C26 H26 121.9(9)
C25 C26 H26 119.0(9)
C26 C27 C28 121.24(18)
C26 C27 H27 121.0(10)
C28 C27 H27 117.8(10)
C29 C28 C27 121.45(19)
C29 C28 H28 115.3(10)
C27 C28 H28 123.2(10)
C31 C32 C21 117.11(13)
C31 C32 C33 121.42(12)
C21 C32 C33 121.43(14)
N1 C31 C24 108.89(13)
N1 C31 C32 128.16(13)
C24 C31 C32 122.94(13)
N1 C30 C29 128.94(14)
N1 C30 C25 108.81(14)
C29 C30 C25 122.24(15)
C28 C29 C30 117.19(17)
C28 C29 H29 122.6(8)
C30 C29 H29 120.2(8)
O1 C33 C32 122.21(13)
O1 C33 C34 121.43(13)
C32 C33 C34 116.36(12)
C35 C34 C39 119.86(15)
C35 C34 C33 119.68(13)
C39 C34 C33 120.45(14)
C36 C35 C34 121.08(17)
C36 C35 H35 121.2(8)
C34 C35 H35 117.8(8)
C35 C36 C37 119.1(2)
C35 C36 H36 117.4(11)
C37 C36 H36 123.4(11)
N2 C40 H40A 109.5
N2 C40 H40B 109.5
H40A C40 H40B 109.5
N2 C40 H40C 109.5
H40A C40 H40C 109.5
H40B C40 H40C 109.5
C146 C147 C148 121.4(2)
C146 C147 H147 119.7(10)
C148 C147 H147 118.8(10)
C147 C146 C145 119.26(19)
C147 C146 H146 123.0(9)
C145 C146 H146 117.8(9)
C146 C145 C150 118.65(17)
C146 C145 C144 134.77(16)
C150 C145 C144 106.58(13)
C143 C144 C151 117.77(15)
C143 C144 C145 135.25(15)
C151 C144 C145 106.98(13)
N13 C151 C144 108.83(13)
N13 C151 C152 127.86(13)
C144 C151 C152 123.30(13)
C151 C152 C141 116.70(13)
C151 C152 C153 121.63(12)
C141 C152 C153 121.62(13)
N14 C141 C142 120.57(13)
N14 C141 C152 119.45(13)
C142 C141 C152 119.98(15)
N14 C159 C158 121.73(14)
N14 C159 C154 120.41(13)
C158 C159 C154 117.85(15)
C157 C158 C159 121.15(17)
C157 C158 H158 118.5(8)
C159 C158 H158 120.3(8)
C158 C157 C156 121.23(18)
C158 C157 H157 122.6(10)
C156 C157 H157 116.1(10)
C149 C148 C147 121.1(2)
C149 C148 H148 116.4(10)
C147 C148 H148 122.5(9)
C150 C149 C148 117.40(19)
C150 C149 H149 123.2(9)
C148 C149 H149 119.4(9)
N13 C150 C149 129.25(15)
N13 C150 C145 108.56(14)
C149 C150 C145 122.17(16)
N14 C160 H16A 109.5
N14 C160 H16B 109.5
H16A C160 H16B 109.5
N14 C160 H16C 109.5
H16A C160 H16C 109.5
H16B C160 H16C 109.5
C155 C156 C157 118.93(19)
C155 C156 H156 119.5(11)
C157 C156 H156 121.6(11)
C156 C155 C154 121.51(16)
C156 C155 H155 120.6(8)
C154 C155 H155 117.9(8)
C155 C154 C159 119.29(14)
C155 C154 C153 119.95(13)
C159 C154 C153 120.75(14)
O7 C153 C152 122.38(13)
O7 C153 C154 121.37(13)
C152 C153 C154 116.25(12)
C143 C142 C141 121.14(15)
C143 C142 H142 118.7(8)
C141 C142 H142 120.1(8)
C142 C143 C144 121.09(16)
C142 C143 H143 120.0(8)
C144 C143 H143 118.9(9)
C69 C68 C67 121.30(19)
C69 C68 H68 116.3(10)
C67 C68 H68 122.4(10)
C68 C69 C70 117.21(17)
C68 C69 H69 123.1(8)
C70 C69 H69 119.7(8)
N5 C70 C69 129.08(14)
N5 C70 C65 108.71(13)
C69 C70 C65 122.18(15)
N5 C71 C64 109.12(13)
N5 C71 C72 128.12(13)
C64 C71 C72 122.76(13)
C71 C72 C61 117.47(13)
C71 C72 C73 121.23(12)
C61 C72 C73 121.29(13)
O3 C73 C72 122.01(13)
O3 C73 C74 121.75(13)
C72 C73 C74 116.24(12)
C75 C74 C79 119.57(14)
C75 C74 C73 119.64(13)
C79 C74 C73 120.78(13)
C76 C75 C74 121.43(16)
C76 C75 H75 120.5(9)
C74 C75 H75 118.0(9)
C75 C76 C77 119.25(18)
C75 C76 H76 119.4(9)
C77 C76 H76 121.3(9)
C78 C77 C76 120.94(18)
C78 C77 H77 119.3(9)
C76 C77 H77 119.7(9)
N6 C61 C72 119.96(13)
N6 C61 C62 120.49(13)
C72 C61 C62 119.54(14)
C63 C62 C61 121.34(15)
C63 C62 H62 119.7(8)
C61 C62 H62 119.0(8)
C62 C63 C64 120.94(15)
C62 C63 H63 119.8(8)
C64 C63 H63 119.3(8)
C63 C64 C71 117.90(14)
C63 C64 C65 135.36(14)
C71 C64 C65 106.72(12)
C66 C65 C70 118.68(16)
C66 C65 C64 134.69(15)
C70 C65 C64 106.62(13)
C67 C66 C65 119.16(18)
C67 C66 H66 122.4(9)
C65 C66 H66 118.3(9)
C66 C67 C68 121.44(19)
C66 C67 H67 122.7(10)
C68 C67 H67 115.8(10)
N6 C80 H80A 109.5
N6 C80 H80B 109.5
H80A C80 H80B 109.5
N6 C80 H80C 109.5
H80A C80 H80C 109.5
H80B C80 H80C 109.5
N6 C79 C74 120.68(13)
N6 C79 C78 121.62(14)
C74 C79 C78 117.69(15)
C77 C78 C79 121.12(16)
C77 C78 H78 117.8(8)
C79 C78 H78 121.1(8)
C138 C137 C136 121.6(2)
C138 C137 H137 118.9(11)
C136 C137 H137 119.4(11)
C137 C138 C139 120.91(18)
C137 C138 H138 119.0(8)
C139 C138 H138 120.1(9)
N12 C139 C134 120.36(15)
N12 C139 C138 121.99(15)
C134 C139 C138 117.66(17)
C139 C134 C135 119.63(15)
C139 C134 C133 121.00(15)
C135 C134 C133 119.34(13)
O6 C133 C132 121.96(14)
O6 C133 C134 121.82(14)
C132 C133 C134 116.21(13)
C131 C132 C121 117.47(14)
C131 C132 C133 121.18(13)
C121 C132 C133 121.34(14)
N11 C131 C124 109.15(14)
N11 C131 C132 128.26(14)
C124 C131 C132 122.59(14)
N11 C130 C129 128.95(15)
N11 C130 C125 108.70(15)
C129 C130 C125 122.32(16)
C128 C129 C130 116.59(18)
C128 C129 H129 123.8(8)
C130 C129 H129 119.6(8)
C129 C128 C127 121.9(2)
C129 C128 H128 116.3(10)
C127 C128 H128 121.8(10)
C135 C136 C137 118.5(2)
C135 C136 H136 117.0(10)
C137 C136 H136 124.1(10)
C136 C135 C134 121.64(17)
C136 C135 H135 121.2(9)
C134 C135 H135 117.2(9)
N12 C140 H14A 109.5
N12 C140 H14B 109.5
H14A C140 H14B 109.5
N12 C140 H14C 109.5
H14A C140 H14C 109.5
H14B C140 H14C 109.5
N12 C121 C122 120.85(14)
N12 C121 C132 119.72(14)
C122 C121 C132 119.43(16)
C123 C122 C121 121.53(16)
C123 C122 H122 120.2(8)
C121 C122 H122 118.2(8)
C122 C123 C124 120.76(17)
C122 C123 H123 118.4(8)
C124 C123 H123 120.8(8)
C123 C124 C131 118.20(16)
C123 C124 C125 135.18(16)
C131 C124 C125 106.61(13)
C126 C127 C128 121.1(2)
C126 C127 H127 123.5(11)
C128 C127 H127 115.4(11)
C127 C126 C125 119.35(19)
C127 C126 H126 124.0(9)
C125 C126 H126 116.7(9)
C126 C125 C130 118.79(17)
C126 C125 C124 134.53(17)
C130 C125 C124 106.67(14)
C178 C177 C176 121.33(17)
C178 C177 H177 121.7(9)
C176 C177 H177 116.9(9)
C177 C178 C179 121.03(16)
C177 C178 H178 119.5
C179 C178 H178 119.5
N16 C179 C174 120.18(13)
N16 C179 C178 122.00(13)
C174 C179 C178 117.82(14)
N16 C161 C162 120.88(13)
N16 C161 C172 119.56(13)
C162 C161 C172 119.56(14)
C163 C162 C161 121.51(15)
C163 C162 H162 121.5(8)
C161 C162 H162 116.9(8)
C162 C163 C164 120.60(15)
C162 C163 H163 120.5(8)
C164 C163 H163 118.8(8)
C163 C164 C171 118.19(14)
C163 C164 C165 134.75(14)
C171 C164 C165 107.06(12)
C166 C165 C170 118.96(15)
C166 C165 C164 134.88(15)
C170 C165 C164 106.13(13)
C167 C166 C165 119.26(17)
C167 C166 H166 121.2(8)
C165 C166 H166 119.6(8)
C166 C167 C168 120.86(18)
C166 C167 H167 120.7(10)
C168 C167 H167 118.4(9)
N16 C180 H18A 109.5
N16 C180 H18B 109.5
H18A C180 H18B 109.5
N16 C180 H18C 109.5
H18A C180 H18C 109.5
H18B C180 H18C 109.5
N15 C171 C164 109.01(13)
N15 C171 C172 128.13(13)
C164 C171 C172 122.86(12)
N15 C170 C169 128.59(15)
N15 C170 C165 109.25(13)
C169 C170 C165 122.15(15)
C169 C168 C167 122.03(18)
C169 C168 H168 116.7(10)
C167 C168 H168 121.2(10)
C168 C169 C170 116.73(17)
C168 C169 H169 123.1(8)
C170 C169 H169 120.2(8)
C171 C172 C161 117.25(13)
C171 C172 C173 121.24(12)
C161 C172 C173 121.50(13)
O8 C173 C172 121.93(13)
O8 C173 C174 121.68(13)
C172 C173 C174 116.38(12)
C175 C174 C179 119.39(14)
C175 C174 C173 119.81(13)
C179 C174 C173 120.80(13)
C176 C175 C174 121.64(16)
C176 C175 H175 122.4(9)
C174 C175 H175 115.9(8)
C175 C176 C177 118.79(18)
C175 C176 H176 118.1(10)
C177 C176 H176 123.1(10)
C86 C87 C88 121.5(2)
C86 C87 H87 120.1(11)
C88 C87 H87 118.4(11)
C87 C86 C85 118.9(2)
C87 C86 H86 121.8(10)
C85 C86 H86 119.3(10)
C86 C85 C90 119.23(18)
C86 C85 C84 134.22(18)
C90 C85 C84 106.53(14)
C83 C84 C91 118.27(16)
C83 C84 C85 135.05(16)
C91 C84 C85 106.68(13)
N7 C91 C84 109.09(14)
N7 C91 C92 128.18(13)
C84 C91 C92 122.73(13)
C91 C92 C81 117.23(13)
C91 C92 C93 121.42(12)
C81 C92 C93 121.28(13)
N8 C81 C82 121.13(14)
N8 C81 C92 119.40(13)
C82 C81 C92 119.47(15)
N8 C99 C94 120.32(14)
N8 C99 C98 122.13(15)
C94 C99 C98 117.54(16)
C97 C98 C99 120.84(18)
C97 C98 H98 122.9(10)
C99 C98 H98 116.2(10)
C98 C97 C96 121.93(19)
C98 C97 H97 121.2(10)
C96 C97 H97 116.9(10)
C87 C88 C89 121.5(2)
C87 C88 H88 122.9(10)
C89 C88 H88 115.6(10)
C90 C89 C88 116.5(2)
C90 C89 H89 121.3(8)
C88 C89 H89 122.2(8)
N7 C90 C89 129.04(16)
N7 C90 C85 108.59(14)
C89 C90 C85 122.36(16)
C95 C96 C97 118.3(2)
C95 C96 H96 118.8(10)
C97 C96 H96 122.8(10)
C96 C95 C94 121.86(17)
C96 C95 H95 120.5(8)
C94 C95 H95 117.6(8)
C99 C94 C95 119.43(14)
C99 C94 C93 121.18(14)
C95 C94 C93 119.38(13)
O4 C93 C92 122.08(13)
O4 C93 C94 121.61(13)
C92 C93 C94 116.31(12)
N8 C100 H10A 109.5
N8 C100 H10B 109.5
H10A C100 H10B 109.5
N8 C100 H10C 109.5
H10A C100 H10C 109.5
H10B C100 H10C 109.5
C83 C82 C81 121.61(16)
C83 C82 H82 119.8(9)
C81 C82 H82 118.6(9)
C82 C83 C84 120.67(17)
C82 C83 H83 119.1(9)
C84 C83 H83 120.2(9)
C46 C47 C48 121.2(2)
C46 C47 H47 120.0(10)
C48 C47 H47 118.8(10)
C47 C46 C45 119.1(2)
C47 C46 H46 122.1(9)
C45 C46 H46 118.7(9)
C46 C45 C50 118.92(16)
C46 C45 C44 134.67(17)
C50 C45 C44 106.41(13)
C43 C44 C51 118.09(15)
C43 C44 C45 134.93(15)
C51 C44 C45 106.98(13)
N3 C51 C44 108.94(13)
N3 C51 C52 128.12(13)
C44 C51 C52 122.93(13)
C51 C52 C41 117.01(13)
C51 C52 C53 121.42(12)
C41 C52 C53 121.53(13)
N4 C41 C42 120.61(13)
N4 C41 C52 119.68(13)
C42 C41 C52 119.70(14)
N4 C59 C54 120.33(13)
N4 C59 C58 121.96(14)
C54 C59 C58 117.71(15)
C57 C58 C59 121.01(17)
C57 C58 H58 117.9(10)
C59 C58 H58 121.1(10)
C58 C57 C56 121.60(18)
C58 C57 H57 121.7(10)
C56 C57 H57 116.7(10)
N4 C60 H60A 109.5
N4 C60 H60B 109.5
H60A C60 H60B 109.5
N4 C60 H60C 109.5
H60A C60 H60C 109.5
H60B C60 H60C 109.5
N3 C50 C49 129.42(16)
N3 C50 C45 108.64(14)
C49 C50 C45 121.94(16)
C48 C49 C50 117.18(19)
C48 C49 H49 123.1(8)
C50 C49 H49 119.7(8)
C49 C48 C47 121.7(2)
C49 C48 H48 117.6(10)
C47 C48 H48 120.7(10)
C42 C43 C44 120.79(16)
C42 C43 H43 120.1(9)
C44 C43 H43 119.1(9)
C43 C42 C41 121.45(15)
C43 C42 H42 119.6(9)
C41 C42 H42 118.9(9)
O2 C53 C52 122.28(13)
O2 C53 C54 121.36(13)
C52 C53 C54 116.35(12)
C55 C54 C59 119.39(14)
C55 C54 C53 119.87(13)
C59 C54 C53 120.74(13)
C56 C55 C54 121.68(16)
C56 C55 H55 120.0(8)
C54 C55 H55 118.3(8)
C55 C56 C57 118.56(18)
C55 C56 H56 118.4(9)
C57 C56 H56 123.0(9)
C106 C107 C108 121.22(18)
C106 C107 H107 118.8(9)
C108 C107 H107 119.9(9)
C107 C106 C105 119.08(18)
C107 C106 H106 122.6(9)
C105 C106 H106 118.3(9)
C106 C105 C110 119.22(16)
C106 C105 C104 134.40(15)
C110 C105 C104 106.38(13)
C103 C104 C111 118.10(14)
C103 C104 C105 134.96(14)
C111 C104 C105 106.94(12)
N9 C111 C104 108.82(13)
N9 C111 C112 128.34(12)
C104 C111 C112 122.84(12)
C111 C112 C101 117.32(12)
C111 C112 C113 121.24(12)
C101 C112 C113 121.38(13)
O5 C113 C112 122.36(13)
O5 C113 C114 121.64(13)
C112 C113 C114 115.99(12)
C119 C114 C115 119.55(13)
C119 C114 C113 121.06(13)
C115 C114 C113 119.39(12)
N10 C119 C114 120.44(13)
N10 C119 C118 121.73(13)
C114 C119 C118 117.82(15)
C117 C118 C119 120.91(16)
C117 C118 H118 117.8(8)
C119 C118 H118 121.3(8)
C118 C117 C116 121.33(18)
C118 C117 H117 119.4(10)
C116 C117 H117 119.3(10)
C109 C108 C107 121.54(19)
C109 C108 H108 119.2(10)
C107 C108 H108 119.2(10)
C108 C109 C110 116.88(17)
C108 C109 H109 122.3(8)
C110 C109 H109 120.8(8)
N9 C110 C109 129.34(14)
N9 C110 C105 108.61(13)
C109 C110 C105 122.06(15)
C102 C103 C104 120.92(15)
C102 C103 H103 118.4(8)
C104 C103 H103 120.7(8)
C103 C102 C101 121.21(14)
C103 C102 H102 122.3(8)
C101 C102 H102 116.5(8)
N10 C101 C112 119.88(13)
N10 C101 C102 120.53(13)
C112 C101 C102 119.59(14)
C116 C115 C114 121.41(15)
C116 C115 H115 119.6(8)
C114 C115 H115 119.0(8)
C115 C116 C117 118.96(18)
C115 C116 H116 118.7(10)
C117 C116 H116 122.1(10)
N10 C120 H12A 109.5
N10 C120 H12B 109.5
H12A C120 H12B 109.5
N10 C120 H12C 109.5
H12A C120 H12C 109.5
H12B C120 H12C 109.5

loop_
_geom_bond_atom_site_label_1
_geom_bond_atom_site_label_2
_geom_bond_distance
O1 C33 1.2490(15)
O7 C153 1.2520(14)
O3 C73 1.2490(14)
O6 C133 1.2502(15)
O4 C93 1.2478(14)
O2 C53 1.2535(14)
O5 C113 1.2496(14)
N2 C21 1.3822(18)
N2 C39 1.3858(18)
N2 C40 1.4686(17)
N1 C31 1.3732(17)
N1 C30 1.3802(18)
N1 H1 0.921(15)
N14 C159 1.3839(17)
N14 C141 1.3877(17)
N14 C160 1.4663(17)
N13 C151 1.3738(17)
N13 C150 1.3815(17)
N13 H13 0.931(16)
N5 C71 1.3744(16)
N5 C70 1.3845(18)
N5 H5 0.937(16)
N6 C79 1.3866(17)
N6 C61 1.3875(17)
N6 C80 1.4664(16)
N11 C131 1.3731(17)
N11 C130 1.3788(19)
N11 H11 0.887(15)
N12 C139 1.3837(19)
N12 C121 1.3884(19)
N12 C140 1.4716(17)
N16 C161 1.3847(17)
N16 C179 1.3879(17)
N16 C180 1.4701(17)
N15 C171 1.3765(17)
N15 C170 1.3816(18)
N15 H15 0.935(16)
N8 C99 1.3832(19)
N8 C81 1.3931(18)
N8 C100 1.4687(17)
N7 C91 1.3692(17)
N7 C90 1.3810(18)
N7 H7 0.903(15)
N4 C59 1.3849(17)
N4 C41 1.3884(17)
N4 C60 1.4649(16)
N3 C51 1.3731(17)
N3 C50 1.3825(17)
N3 H3 0.941(15)
N9 C111 1.3733(16)
N9 C110 1.3823(18)
N9 H9 0.915(15)
N10 C119 1.3852(17)
N10 C101 1.3874(17)
N10 C120 1.4648(16)
C37 C38 1.367(2)
C37 C36 1.383(2)
C37 H37 1.076(16)
C38 C39 1.408(2)
C38 H38 0.922(14)
C39 C34 1.4046(19)
C21 C22 1.414(2)
C21 C32 1.4149(18)
C22 C23 1.368(2)
C22 H22 0.981(15)
C23 C24 1.389(2)
C23 H23 1.007(14)
C24 C31 1.4057(18)
C24 C25 1.440(2)
C25 C26 1.398(2)
C25 C30 1.4099(19)
C26 C27 1.370(2)
C26 H26 0.992(14)
C27 C28 1.393(3)
C27 H27 0.965(15)
C28 C29 1.381(2)
C28 H28 0.982(16)
C32 C31 1.4076(19)
C32 C33 1.4321(18)
C30 C29 1.390(2)
C29 H29 0.993(14)
C33 C34 1.4569(19)
C34 C35 1.404(2)
C35 C36 1.368(2)
C35 H35 0.990(14)
C36 H36 0.971(16)
C40 H40A 0.9600
C40 H40B 0.9600
C40 H40C 0.9600
C147 C146 1.361(3)
C147 C148 1.392(3)
C147 H147 0.980(15)
C146 C145 1.398(2)
C146 H146 1.028(15)
C145 C150 1.409(2)
C145 C144 1.432(2)
C144 C143 1.394(2)
C144 C151 1.4025(18)
C151 C152 1.4088(18)
C152 C141 1.4141(18)
C152 C153 1.4353(18)
C141 C142 1.413(2)
C159 C158 1.405(2)
C159 C154 1.4065(18)
C158 C157 1.355(2)
C158 H158 0.939(14)
C157 C156 1.384(2)
C157 H157 0.982(16)
C148 C149 1.383(2)
C148 H148 0.977(15)
C149 C150 1.383(2)
C149 H149 0.962(14)
C160 H16A 0.9600
C160 H16B 0.9600
C160 H16C 0.9600
C156 C155 1.364(2)
C156 H156 0.948(16)
C155 C154 1.398(2)
C155 H155 0.971(15)
C154 C153 1.4496(18)
C142 C143 1.365(2)
C142 H142 1.009(15)
C143 H143 0.986(14)
C68 C69 1.380(2)
C68 C67 1.388(3)
C68 H68 0.994(16)
C69 C70 1.392(2)
C69 H69 0.995(14)
C70 C65 1.4070(19)
C71 C64 1.4035(18)
C71 C72 1.4054(18)
C72 C61 1.4099(17)
C72 C73 1.4411(18)
C73 C74 1.4499(18)
C74 C75 1.399(2)
C74 C79 1.4020(18)
C75 C76 1.359(2)
C75 H75 0.987(14)
C76 C77 1.385(2)
C76 H76 0.944(15)
C77 C78 1.359(2)
C77 H77 0.979(14)
C61 C62 1.412(2)
C62 C63 1.365(2)
C62 H62 0.982(14)
C63 C64 1.3954(19)
C63 H63 0.967(14)
C64 C65 1.4373(19)
C65 C66 1.396(2)
C66 C67 1.368(2)
C66 H66 0.974(15)
C67 H67 1.000(17)
C80 H80A 0.9600
C80 H80B 0.9600
C80 H80C 0.9600
C79 C78 1.410(2)
C78 H78 0.948(14)
C137 C138 1.359(3)
C137 C136 1.385(3)
C137 H137 0.985(17)
C138 C139 1.408(2)
C138 H138 0.954(15)
C139 C134 1.4014(19)
C134 C135 1.402(2)
C134 C133 1.4518(19)
C133 C132 1.4352(19)
C132 C131 1.4054(19)
C132 C121 1.4140(18)
C131 C124 1.4015(19)
C130 C129 1.393(2)
C130 C125 1.406(2)
C129 C128 1.384(2)
C129 H129 0.978(13)
C128 C127 1.390(3)
C128 H128 0.975(15)
C136 C135 1.361(2)
C136 H136 1.009(17)
C135 H135 1.003(15)
C140 H14A 0.9600
C140 H14B 0.9600
C140 H14C 0.9600
C121 C122 1.407(2)
C122 C123 1.366(2)
C122 H122 0.976(14)
C123 C124 1.393(2)
C123 H123 1.018(15)
C124 C125 1.434(2)
C127 C126 1.363(3)
C127 H127 0.957(17)
C126 C125 1.395(2)
C126 H126 0.998(16)
C177 C178 1.362(2)
C177 C176 1.385(2)
C177 H177 1.012(15)
C178 C179 1.4071(19)
C178 H178 0.9300
C179 C174 1.4069(18)
C161 C162 1.411(2)
C161 C172 1.4132(17)
C162 C163 1.371(2)
C162 H162 0.980(13)
C163 C164 1.3929(19)
C163 H163 0.996(14)
C164 C171 1.4034(18)
C164 C165 1.4361(19)
C165 C166 1.395(2)
C165 C170 1.4074(19)
C166 C167 1.373(2)
C166 H166 0.981(14)
C167 C168 1.386(2)
C167 H167 0.991(15)
C180 H18A 0.9600
C180 H18B 0.9600
C180 H18C 0.9600
C171 C172 1.4078(18)
C170 C169 1.394(2)
C168 C169 1.384(2)
C168 H168 0.963(16)
C169 H169 1.018(14)
C172 C173 1.4347(18)
C173 O8 1.2497(14)
C173 C174 1.4479(19)
C174 C175 1.401(2)
C175 C176 1.365(2)
C175 H175 1.005(15)
C176 H176 1.001(16)
C87 C86 1.374(3)
C87 C88 1.386(3)
C87 H87 1.042(19)
C86 C85 1.391(2)
C86 H86 0.997(16)
C85 C90 1.409(2)
C85 C84 1.436(2)
C84 C83 1.393(2)
C84 C91 1.4042(19)
C91 C92 1.4066(18)
C92 C81 1.4199(18)
C92 C93 1.4358(18)
C81 C82 1.409(2)
C99 C94 1.4010(18)
C99 C98 1.418(2)
C98 C97 1.355(3)
C98 H98 0.943(15)
C97 C96 1.382(3)
C97 H97 0.954(16)
C88 C89 1.398(3)
C88 H88 0.966(15)
C89 C90 1.393(2)
C89 H89 1.001(13)
C96 C95 1.365(2)
C96 H96 1.004(17)
C95 C94 1.404(2)
C95 H95 1.024(15)
C94 C93 1.4484(18)
C100 H10A 0.9600
C100 H10B 0.9600
C100 H10C 0.9600
C82 C83 1.368(2)
C82 H82 0.981(15)
C83 H83 1.005(15)
C47 C46 1.366(3)
C47 C48 1.389(3)
C47 H47 0.989(15)
C46 C45 1.397(2)
C46 H46 0.989(16)
C45 C50 1.409(2)
C45 C44 1.436(2)
C44 C43 1.393(2)
C44 C51 1.4012(18)
C51 C52 1.4118(18)
C52 C41 1.4128(17)
C52 C53 1.4284(18)
C41 C42 1.411(2)
C59 C54 1.4060(18)
C59 C58 1.406(2)
C58 C57 1.356(2)
C58 H58 0.923(16)
C57 C56 1.385(2)
C57 H57 0.983(16)
C60 H60A 0.9600
C60 H60B 0.9600
C60 H60C 0.9600
C50 C49 1.390(2)
C49 C48 1.378(2)
C49 H49 0.997(14)
C48 H48 0.962(16)
C43 C42 1.367(2)
C43 H43 0.954(14)
C42 H42 0.978(15)
C53 C54 1.4510(18)
C54 C55 1.401(2)
C55 C56 1.362(2)
C55 H55 0.987(14)
C56 H56 0.995(15)
C107 C106 1.368(2)
C107 C108 1.390(3)
C107 H107 0.980(15)
C106 C105 1.389(2)
C106 H106 1.008(15)
C105 C110 1.4077(19)
C105 C104 1.4411(19)
C104 C103 1.3947(19)
C104 C111 1.4015(18)
C111 C112 1.4084(18)
C112 C101 1.4134(17)
C112 C113 1.4372(18)
C113 C114 1.4534(18)
C114 C119 1.4015(17)
C114 C115 1.4024(19)
C119 C118 1.408(2)
C118 C117 1.363(2)
C118 H118 0.934(14)
C117 C116 1.381(2)
C117 H117 0.954(15)
C108 C109 1.385(2)
C108 H108 0.954(15)
C109 C110 1.390(2)
C109 H109 0.993(13)
C103 C102 1.368(2)
C103 H103 0.996(13)
C102 C101 1.4150(19)
C102 H102 0.991(14)
C115 C116 1.363(2)
C115 H115 1.033(15)
C116 H116 0.945(16)
C120 H12A 0.9600
C120 H12B 0.9600
C120 H12C 0.9600

loop_
_geom_hbond_atom_site_label_D
_geom_hbond_atom_site_label_H
_geom_hbond_atom_site_label_A
_geom_hbond_distance_DH
_geom_hbond_distance_HA
_geom_hbond_distance_DA
_geom_hbond_angle_DHA
_geom_hbond_site_symmetry_A
N11 H11 O5 0.887(15) 2.128(15) 2.9455(16) 153.0(13) .
N11 H11 O6 0.887(15) 2.232(15) 2.7437(17) 116.4(12) .
N15 H15 O8 0.935(16) 2.226(15) 2.7443(16) 114.1(12) .
N15 H15 O7 0.935(16) 2.089(16) 2.9502(15) 152.5(13) .
N5 H5 O4 0.937(16) 2.027(16) 2.8922(15) 152.8(13) .
N5 H5 O3 0.937(16) 2.226(15) 2.7500(16) 114.5(12) .
N13 H13 O8 0.931(16) 1.999(16) 2.8501(16) 151.1(14) .
N13 H13 O7 0.931(16) 2.259(15) 2.7630(16) 113.4(12) .
N1 H1 O1 0.921(15) 2.234(14) 2.7567(16) 115.3(11) .
N9 H9 O5 0.915(15) 2.258(15) 2.7617(16) 114.2(12) .
N9 H9 O6 0.915(15) 2.030(16) 2.8710(16) 152.2(13) .
N7 H7 O4 0.903(15) 2.270(15) 2.7542(16) 113.3(12) .
N7 H7 O3 0.903(15) 2.049(16) 2.8971(16) 155.9(14) .
N3 H3 O2 0.941(15) 2.266(14) 2.7565(16) 111.7(11) .
C100 H10A O6 0.96 2.53 3.378(2) 146.7 .
C160 H16A O8 0.96 2.60 3.3364(19) 134.2 2_767

loop_
_geom_torsion_atom_site_label_1
_geom_torsion_atom_site_label_2
_geom_torsion_atom_site_label_3
_geom_torsion_atom_site_label_4
_geom_torsion
C36 C37 C38 C39 0.1(3)
C21 N2 C39 C34 -1.79(19)
C40 N2 C39 C34 175.83(13)
C21 N2 C39 C38 178.23(13)
C40 N2 C39 C38 -4.2(2)
C37 C38 C39 N2 179.18(15)
C37 C38 C39 C34 -0.8(2)
C39 N2 C21 C22 179.53(13)
C40 N2 C21 C22 1.88(19)
C39 N2 C21 C32 -1.06(19)
C40 N2 C21 C32 -178.71(13)
N2 C21 C22 C23 -179.81(13)
C32 C21 C22 C23 0.8(2)
C21 C22 C23 C24 -1.3(2)
C22 C23 C24 C31 0.1(2)
C22 C23 C24 C25 -178.73(15)
C23 C24 C25 C26 -1.4(3)
C31 C24 C25 C26 179.62(16)
C23 C24 C25 C30 178.05(16)
C31 C24 C25 C30 -0.92(15)
C30 C25 C26 C27 -1.4(2)
C24 C25 C26 C27 178.04(16)
C25 C26 C27 C28 0.0(3)
C26 C27 C28 C29 1.1(3)
N2 C21 C32 C31 -178.64(11)
C22 C21 C32 C31 0.78(19)
N2 C21 C32 C33 3.71(19)
C22 C21 C32 C33 -176.87(13)
C30 N1 C31 C24 0.34(15)
C30 N1 C31 C32 -179.98(13)
C23 C24 C31 N1 -178.80(12)
C25 C24 C31 N1 0.37(15)
C23 C24 C31 C32 1.5(2)
C25 C24 C31 C32 -179.33(12)
C21 C32 C31 N1 178.42(12)
C33 C32 C31 N1 -3.9(2)
C21 C32 C31 C24 -1.94(19)
C33 C32 C31 C24 175.71(12)
C31 N1 C30 C29 177.91(14)
C31 N1 C30 C25 -0.93(15)
C26 C25 C30 N1 -179.30(13)
C24 C25 C30 N1 1.13(15)
C26 C25 C30 C29 1.8(2)
C24 C25 C30 C29 -177.80(13)
C27 C28 C29 C30 -0.7(3)
N1 C30 C29 C28 -179.42(14)
C25 C30 C29 C28 -0.7(2)
C31 C32 C33 O1 -1.0(2)
C21 C32 C33 O1 176.55(13)
C31 C32 C33 C34 179.09(12)
C21 C32 C33 C34 -3.36(19)
N2 C39 C34 C35 -178.98(13)
C38 C39 C34 C35 1.0(2)
N2 C39 C34 C33 2.0(2)
C38 C39 C34 C33 -178.00(13)
O1 C33 C34 C35 1.6(2)
C32 C33 C34 C35 -178.48(13)
O1 C33 C34 C39 -179.39(13)
C32 C33 C34 C39 0.52(19)
C39 C34 C35 C36 -0.5(2)
C33 C34 C35 C36 178.46(15)
C34 C35 C36 C37 -0.2(3)
C38 C37 C36 C35 0.4(3)
C148 C147 C146 C145 0.8(3)
C147 C146 C145 C150 -0.2(2)
C147 C146 C145 C144 178.82(17)
C146 C145 C144 C143 2.6(3)
C150 C145 C144 C143 -178.25(16)
C146 C145 C144 C151 -177.92(16)
C150 C145 C144 C151 1.22(15)
C150 N13 C151 C144 0.03(15)
C150 N13 C151 C152 -178.90(13)
C143 C144 C151 N13 178.79(12)
C145 C144 C151 N13 -0.79(15)
C143 C144 C151 C152 -2.2(2)
C145 C144 C151 C152 178.20(12)
N13 C151 C152 C141 -179.10(12)
C144 C151 C152 C141 2.11(19)
N13 C151 C152 C153 3.8(2)
C144 C151 C152 C153 -175.02(12)
C159 N14 C141 C142 -177.64(12)
C160 N14 C141 C142 0.21(19)
C159 N14 C141 C152 2.04(18)
C160 N14 C141 C152 179.89(13)
C151 C152 C141 N14 179.79(11)
C153 C152 C141 N14 -3.07(19)
C151 C152 C141 C142 -0.52(19)
C153 C152 C141 C142 176.61(12)
C141 N14 C159 C158 -179.65(13)
C160 N14 C159 C158 2.5(2)
C141 N14 C159 C154 0.88(19)
C160 N14 C159 C154 -176.96(13)
N14 C159 C158 C157 -178.06(15)
C154 C159 C158 C157 1.4(2)
C159 C158 C157 C156 0.2(3)
C146 C147 C148 C149 -0.6(3)
C147 C148 C149 C150 -0.1(2)
C151 N13 C150 C149 179.21(14)
C151 N13 C150 C145 0.76(15)
C148 C149 C150 N13 -177.61(14)
C148 C149 C150 C145 0.7(2)
C146 C145 C150 N13 178.09(13)
C144 C145 C150 N13 -1.22(15)
C146 C145 C150 C149 -0.5(2)
C144 C145 C150 C149 -179.81(13)
C158 C157 C156 C155 -1.5(3)
C157 C156 C155 C154 1.2(3)
C156 C155 C154 C159 0.4(2)
C156 C155 C154 C153 -178.96(16)
N14 C159 C154 C155 177.79(13)
C158 C159 C154 C155 -1.7(2)
N14 C159 C154 C153 -2.8(2)
C158 C159 C154 C153 177.69(13)
C151 C152 C153 O7 -1.4(2)
C141 C152 C153 O7 -178.40(13)
C151 C152 C153 C154 178.16(12)
C141 C152 C153 C154 1.16(19)
C155 C154 C153 O7 0.7(2)
C159 C154 C153 O7 -178.67(13)
C155 C154 C153 C152 -178.85(13)
C159 C154 C153 C152 1.77(19)
N14 C141 C142 C143 178.77(13)
C152 C141 C142 C143 -0.9(2)
C141 C142 C143 C144 0.8(2)
C151 C144 C143 C142 0.7(2)
C145 C144 C143 C142 -179.89(15)
C67 C68 C69 C70 0.5(3)
C71 N5 C70 C69 -177.03(15)
C71 N5 C70 C65 1.03(15)
C68 C69 C70 N5 178.50(15)
C68 C69 C70 C65 0.7(2)
C70 N5 C71 C64 -0.76(15)
C70 N5 C71 C72 179.08(13)
N5 C71 C72 C61 -177.87(13)
C64 C71 C72 C61 1.96(19)
N5 C71 C72 C73 3.1(2)
C64 C71 C72 C73 -177.04(12)
C71 C72 C73 O3 1.4(2)
C61 C72 C73 O3 -177.56(13)
C71 C72 C73 C74 -179.25(12)
C61 C72 C73 C74 1.79(18)
O3 C73 C74 C75 -1.6(2)
C72 C73 C74 C75 179.07(13)
O3 C73 C74 C79 179.44(13)
C72 C73 C74 C79 0.08(19)
C79 C74 C75 C76 -0.3(2)
C73 C74 C75 C76 -179.28(14)
C74 C75 C76 C77 0.0(3)
C75 C76 C77 C78 0.0(3)
C79 N6 C61 C72 1.73(19)
C80 N6 C61 C72 -178.71(13)
C79 N6 C61 C62 -177.97(12)
C80 N6 C61 C62 1.59(19)
C71 C72 C61 N6 178.27(11)
C73 C72 C61 N6 -2.73(19)
C71 C72 C61 C62 -2.03(19)
C73 C72 C61 C62 176.97(12)
N6 C61 C62 C63 -179.59(13)
C72 C61 C62 C63 0.7(2)
C61 C62 C63 C64 0.8(2)
C62 C63 C64 C71 -0.9(2)
C62 C63 C64 C65 177.92(15)
N5 C71 C64 C63 179.36(12)
C72 C71 C64 C63 -0.5(2)
N5 C71 C64 C65 0.20(15)
C72 C71 C64 C65 -179.65(12)
N5 C70 C65 C66 -179.88(13)
C69 C70 C65 C66 -1.7(2)
N5 C70 C65 C64 -0.88(15)
C69 C70 C65 C64 177.34(13)
C63 C64 C65 C66 0.2(3)
C71 C64 C65 C66 179.18(16)
C63 C64 C65 C70 -178.53(15)
C71 C64 C65 C70 0.41(15)
C70 C65 C66 C67 1.5(2)
C64 C65 C66 C67 -177.20(16)
C65 C66 C67 C68 -0.3(3)
C69 C68 C67 C66 -0.7(3)
C61 N6 C79 C74 0.15(19)
C80 N6 C79 C74 -179.40(13)
C61 N6 C79 C78 179.55(12)
C80 N6 C79 C78 0.0(2)
C75 C74 C79 N6 179.96(13)
C73 C74 C79 N6 -1.1(2)
C75 C74 C79 C78 0.5(2)
C73 C74 C79 C78 179.53(13)
C76 C77 C78 C79 0.3(3)
N6 C79 C78 C77 -179.95(15)
C74 C79 C78 C77 -0.5(2)
C136 C137 C138 C139 -0.2(3)
C121 N12 C139 C134 0.3(2)
C140 N12 C139 C134 179.63(13)
C121 N12 C139 C138 -179.26(13)
C140 N12 C139 C138 0.1(2)
C137 C138 C139 N12 -179.81(16)
C137 C138 C139 C134 0.6(2)
N12 C139 C134 C135 179.77(13)
C138 C139 C134 C135 -0.7(2)
N12 C139 C134 C133 1.6(2)
C138 C139 C134 C133 -178.79(13)
C139 C134 C133 O6 178.94(13)
C135 C134 C133 O6 0.8(2)
C139 C134 C133 C132 -1.59(19)
C135 C134 C133 C132 -179.72(13)
O6 C133 C132 C131 0.2(2)
C134 C133 C132 C131 -179.25(12)
O6 C133 C132 C121 179.17(13)
C134 C133 C132 C121 -0.30(19)
C130 N11 C131 C124 0.81(15)
C130 N11 C131 C132 -179.21(13)
C121 C132 C131 N11 178.61(13)
C133 C132 C131 N11 -2.4(2)
C121 C132 C131 C124 -1.4(2)
C133 C132 C131 C124 177.57(12)
C131 N11 C130 C129 177.12(15)
C131 N11 C130 C125 -0.99(16)
N11 C130 C129 C128 -178.38(15)
C125 C130 C129 C128 -0.5(2)
C130 C129 C128 C127 -0.1(3)
C138 C137 C136 C135 -0.1(3)
C137 C136 C135 C134 0.0(3)
C139 C134 C135 C136 0.3(2)
C133 C134 C135 C136 178.50(15)
C139 N12 C121 C122 177.81(13)
C140 N12 C121 C122 -1.5(2)
C139 N12 C121 C132 -2.18(19)
C140 N12 C121 C132 178.47(13)
C131 C132 C121 N12 -178.85(12)
C133 C132 C121 N12 2.2(2)
C131 C132 C121 C122 1.16(19)
C133 C132 C121 C122 -177.83(13)
N12 C121 C122 C123 179.86(14)
C132 C121 C122 C123 -0.1(2)
C121 C122 C123 C124 -0.7(2)
C122 C123 C124 C131 0.5(2)
C122 C123 C124 C125 -178.28(16)
N11 C131 C124 C123 -179.40(12)
C132 C131 C124 C123 0.6(2)
N11 C131 C124 C125 -0.33(15)
C132 C131 C124 C125 179.70(12)
C129 C128 C127 C126 -0.2(3)
C128 C127 C126 C125 1.1(3)
C127 C126 C125 C130 -1.6(2)
C127 C126 C125 C124 176.84(17)
N11 C130 C125 C126 179.59(13)
C129 C130 C125 C126 1.3(2)
N11 C130 C125 C124 0.77(16)
C129 C130 C125 C124 -177.49(14)
C123 C124 C125 C126 0.0(3)
C131 C124 C125 C126 -178.82(17)
C123 C124 C125 C130 178.57(16)
C131 C124 C125 C130 -0.27(16)
C176 C177 C178 C179 0.4(3)
C161 N16 C179 C174 -3.43(19)
C180 N16 C179 C174 176.92(12)
C161 N16 C179 C178 176.43(12)
C180 N16 C179 C178 -3.22(19)
C177 C178 C179 N16 179.46(14)
C177 C178 C179 C174 -0.7(2)
C179 N16 C161 C162 -175.59(12)
C180 N16 C161 C162 4.06(19)
C179 N16 C161 C172 4.70(18)
C180 N16 C161 C172 -175.65(12)
N16 C161 C162 C163 -179.10(13)
C172 C161 C162 C163 0.6(2)
C161 C162 C163 C164 0.7(2)
C162 C163 C164 C171 -1.1(2)
C162 C163 C164 C165 178.53(15)
C163 C164 C165 C166 -1.0(3)
C171 C164 C165 C166 178.66(15)
C163 C164 C165 C170 -179.39(15)
C171 C164 C165 C170 0.30(14)
C170 C165 C166 C167 0.7(2)
C164 C165 C166 C167 -177.47(15)
C165 C166 C167 C168 -0.4(3)
C170 N15 C171 C164 -0.81(15)
C170 N15 C171 C172 179.00(12)
C163 C164 C171 N15 -179.94(12)
C165 C164 C171 N15 0.30(15)
C163 C164 C171 C172 0.24(19)
C165 C164 C171 C172 -179.51(11)
C171 N15 C170 C169 -177.56(14)
C171 N15 C170 C165 1.01(15)
C166 C165 C170 N15 -179.47(12)
C164 C165 C170 N15 -0.80(15)
C166 C165 C170 C169 -0.8(2)
C164 C165 C170 C169 177.88(13)
C166 C167 C168 C169 0.1(3)
C167 C168 C169 C170 -0.2(2)
N15 C170 C169 C168 178.92(14)
C165 C170 C169 C168 0.5(2)
N15 C171 C172 C161 -178.74(12)
C164 C171 C172 C161 1.04(18)
N15 C171 C172 C173 1.9(2)
C164 C171 C172 C173 -178.31(12)
N16 C161 C172 C171 178.27(11)
C162 C161 C172 C171 -1.44(18)
N16 C161 C172 C173 -2.39(19)
C162 C161 C172 C173 177.90(12)
C171 C172 C173 O8 -1.0(2)
C161 C172 C173 O8 179.66(12)
C171 C172 C173 C174 178.27(11)
C161 C172 C173 C174 -1.05(18)
N16 C179 C174 C175 -179.85(12)
C178 C179 C174 C175 0.3(2)
N16 C179 C174 C173 -0.19(19)
C178 C179 C174 C173 179.94(12)
O8 C173 C174 C175 1.3(2)
C172 C173 C174 C175 -178.02(13)
O8 C173 C174 C179 -178.38(13)
C172 C173 C174 C179 2.33(18)
C179 C174 C175 C176 0.4(2)
C173 C174 C175 C176 -179.29(14)
C174 C175 C176 C177 -0.6(3)
C178 C177 C176 C175 0.2(3)
C88 C87 C86 C85 0.2(3)
C87 C86 C85 C90 0.8(2)
C87 C86 C85 C84 179.12(16)
C86 C85 C84 C83 2.4(3)
C90 C85 C84 C83 -179.09(16)
C86 C85 C84 C91 -177.39(16)
C90 C85 C84 C91 1.09(15)
C90 N7 C91 C84 0.27(15)
C90 N7 C91 C92 -178.64(13)
C83 C84 C91 N7 179.30(13)
C85 C84 C91 N7 -0.85(15)
C83 C84 C91 C92 -1.7(2)
C85 C84 C91 C92 178.13(12)
N7 C91 C92 C81 -179.64(13)
C84 C91 C92 C81 1.59(19)
N7 C91 C92 C93 3.3(2)
C84 C91 C92 C93 -175.48(12)
C99 N8 C81 C82 -177.85(13)
C100 N8 C81 C82 0.8(2)
C99 N8 C81 C92 2.25(19)
C100 N8 C81 C92 -179.08(12)
C91 C92 C81 N8 179.92(11)
C93 C92 C81 N8 -3.00(19)
C91 C92 C81 C82 0.03(19)
C93 C92 C81 C82 177.10(13)
C81 N8 C99 C94 0.6(2)
C100 N8 C99 C94 -178.07(13)
C81 N8 C99 C98 -179.37(13)
C100 N8 C99 C98 2.0(2)
N8 C99 C98 C97 -178.55(16)
C94 C99 C98 C97 1.5(2)
C99 C98 C97 C96 0.4(3)
C86 C87 C88 C89 -0.6(3)
C87 C88 C89 C90 0.0(3)
C91 N7 C90 C89 179.59(14)
C91 N7 C90 C85 0.44(15)
C88 C89 C90 N7 -178.06(15)
C88 C89 C90 C85 1.0(2)
C86 C85 C90 N7 177.81(13)
C84 C85 C90 N7 -0.94(15)
C86 C85 C90 C89 -1.4(2)
C84 C85 C90 C89 179.84(13)
C98 C97 C96 C95 -1.6(3)
C97 C96 C95 C94 1.0(3)
N8 C99 C94 C95 177.97(13)
C98 C99 C94 C95 -2.1(2)
N8 C99 C94 C93 -2.7(2)
C98 C99 C94 C93 177.23(13)
C96 C95 C94 C99 0.9(2)
C96 C95 C94 C93 -178.44(15)
C91 C92 C93 O4 -1.9(2)
C81 C92 C93 O4 -178.82(13)
C91 C92 C93 C94 177.87(12)
C81 C92 C93 C94 0.92(18)
C99 C94 C93 O4 -178.32(13)
C95 C94 C93 O4 1.0(2)
C99 C94 C93 C92 1.94(19)
C95 C94 C93 C92 -178.77(13)
N8 C81 C82 C83 178.59(14)
C92 C81 C82 C83 -1.5(2)
C81 C82 C83 C84 1.4(2)
C91 C84 C83 C82 0.2(2)
C85 C84 C83 C82 -179.61(16)
C48 C47 C46 C45 0.0(3)
C47 C46 C45 C50 -0.3(2)
C47 C46 C45 C44 -179.84(16)
C46 C45 C44 C43 -1.2(3)
C50 C45 C44 C43 179.30(16)
C46 C45 C44 C51 178.59(16)
C50 C45 C44 C51 -0.95(15)
C50 N3 C51 C44 -0.04(15)
C50 N3 C51 C52 178.90(12)
C43 C44 C51 N3 -179.58(12)
C45 C44 C51 N3 0.62(15)
C43 C44 C51 C52 1.4(2)
C45 C44 C51 C52 -178.39(12)
N3 C51 C52 C41 179.24(12)
C44 C51 C52 C41 -1.95(18)
N3 C51 C52 C53 -3.2(2)
C44 C51 C52 C53 175.66(12)
C59 N4 C41 C42 174.28(12)
C60 N4 C41 C42 -4.32(19)
C59 N4 C41 C52 -4.88(18)
C60 N4 C41 C52 176.52(12)
C51 C52 C41 N4 -179.54(11)
C53 C52 C41 N4 2.85(19)
C51 C52 C41 C42 1.29(18)
C53 C52 C41 C42 -176.31(12)
C41 N4 C59 C54 2.27(19)
C60 N4 C59 C54 -179.13(12)
C41 N4 C59 C58 -177.20(13)
C60 N4 C59 C58 1.4(2)
N4 C59 C58 C57 177.62(16)
C54 C59 C58 C57 -1.9(2)
C59 C58 C57 C56 0.3(3)
C51 N3 C50 C49 -179.91(14)
C51 N3 C50 C45 -0.57(15)
C46 C45 C50 N3 -178.69(13)
C44 C45 C50 N3 0.94(15)
C46 C45 C50 C49 0.7(2)
C44 C45 C50 C49 -179.67(13)
N3 C50 C49 C48 178.58(14)
C45 C50 C49 C48 -0.7(2)
C50 C49 C48 C47 0.3(3)
C46 C47 C48 C49 0.0(3)
C51 C44 C43 C42 -0.2(2)
C45 C44 C43 C42 179.55(15)
C44 C43 C42 C41 -0.4(2)
N4 C41 C42 C43 -179.32(13)
C52 C41 C42 C43 -0.2(2)
C51 C52 C53 O2 3.2(2)
C41 C52 C53 O2 -179.32(12)
C51 C52 C53 C54 -175.91(12)
C41 C52 C53 C54 1.59(18)
N4 C59 C54 C55 -177.70(13)
C58 C59 C54 C55 1.8(2)
N4 C59 C54 C53 2.39(19)
C58 C59 C54 C53 -178.12(13)
O2 C53 C54 C55 -3.2(2)
C52 C53 C54 C55 175.90(12)
O2 C53 C54 C59 176.71(12)
C52 C53 C54 C59 -4.19(18)
C59 C54 C55 C56 -0.2(2)
C53 C54 C55 C56 179.70(15)
C54 C55 C56 C57 -1.4(3)
C58 C57 C56 C55 1.3(3)
C108 C107 C106 C105 0.2(3)
C107 C106 C105 C110 -0.6(2)
C107 C106 C105 C104 179.73(15)
C106 C105 C104 C103 -1.4(3)
C110 C105 C104 C103 178.87(15)
C106 C105 C104 C111 178.89(16)
C110 C105 C104 C111 -0.84(15)
C110 N9 C111 C104 -0.14(15)
C110 N9 C111 C112 179.23(13)
C103 C104 C111 N9 -179.15(12)
C105 C104 C111 N9 0.61(15)
C103 C104 C111 C112 1.4(2)
C105 C104 C111 C112 -178.81(12)
N9 C111 C112 C101 179.03(12)
C104 C111 C112 C101 -1.67(19)
N9 C111 C112 C113 -4.0(2)
C104 C111 C112 C113 175.29(12)
C111 C112 C113 O5 2.1(2)
C101 C112 C113 O5 178.95(12)
C111 C112 C113 C114 -177.08(12)
C101 C112 C113 C114 -0.24(18)
O5 C113 C114 C119 178.20(13)
C112 C113 C114 C119 -2.60(19)
O5 C113 C114 C115 -1.8(2)
C112 C113 C114 C115 177.42(13)
C101 N10 C119 C114 1.26(19)
C120 N10 C119 C114 179.48(13)
C101 N10 C119 C118 -177.74(13)
C120 N10 C119 C118 0.5(2)
C115 C114 C119 N10 -177.85(13)
C113 C114 C119 N10 2.2(2)
C115 C114 C119 C118 1.2(2)
C113 C114 C119 C118 -178.79(13)
N10 C119 C118 C117 177.90(15)
C114 C119 C118 C117 -1.1(2)
C119 C118 C117 C116 0.1(3)
C106 C107 C108 C109 -0.3(3)
C107 C108 C109 C110 0.7(3)
C111 N9 C110 C109 179.60(14)
C111 N9 C110 C105 -0.40(15)
C108 C109 C110 N9 178.99(15)
C108 C109 C110 C105 -1.0(2)
C106 C105 C110 N9 -179.02(13)
C104 C105 C110 N9 0.76(15)
C106 C105 C110 C109 1.0(2)
C104 C105 C110 C109 -179.24(13)
C111 C104 C103 C102 0.2(2)
C105 C104 C103 C102 -179.49(15)
C104 C103 C102 C101 -1.5(2)
C119 N10 C101 C112 -4.10(18)
C120 N10 C101 C112 177.68(12)
C119 N10 C101 C102 176.07(12)
C120 N10 C101 C102 -2.16(19)
C111 C112 C101 N10 -179.49(11)
C113 C112 C101 N10 3.55(19)
C111 C112 C101 C102 0.35(18)
C113 C112 C101 C102 -176.61(12)
C103 C102 C101 N10 -178.97(13)
C103 C102 C101 C112 1.2(2)
C119 C114 C115 C116 -0.2(2)
C113 C114 C115 C116 179.76(15)
C114 C115 C116 C117 -0.8(3)
C118 C117 C116 C115 0.9(3)
